data_4130097
loop_
_publ_author_name
'Dong, Shunxi'
'Frings, Marcus'
'Cheng, Hanchao'
'Wen, Jian'
'Zhang, Duo'
'Raabe, Gerhard'
'Bolm, Carsten'

_publ_section_title
;
 Organocatalytic Kinetic Resolution of Sulfoximines.
;
_journal_issue 7
_journal_name_full 'Journal of the American Chemical Society'
_journal_page_first 2166
_journal_page_last 2169
_journal_paper_doi 10.1021/jacs.6b00143
_journal_volume 138
_journal_year 2016
_chemical_formula_moiety 'C36 H56 B2 F8 N6'
_chemical_formula_sum 'C36 H56 B2 F8 N6'
_chemical_formula_weight 746.6
_space_group_IT_number 19
_space_group_name_Hall 'P 2ac 2ab'
_space_group_name_H-M_alt 'P 21 21 21'
_symmetry_cell_setting orthorhombic
_symmetry_space_group_name_Hall 'P 2ac 2ab'
_symmetry_space_group_name_H-M 'P 21 21 21'
_cell_angle_alpha 90.00000
_cell_angle_beta 90.00000
_cell_angle_gamma 90.00000
_cell_formula_units_Z 4
_cell_length_a 9.3232(4)
_cell_length_b 9.8579(5)
_cell_length_c 43.235(2)
_cell_measurement_reflns_used 9109
_cell_measurement_temperature 100
_cell_measurement_theta_max 67.20
_cell_measurement_theta_min 4.09
_cell_volume 3973.6(3)
_computing_data_reduction 'xtal ADDREF SORTRF'
_computing_molecular_graphics xtal
_computing_publication_material 'xtal BONDLA CIFIO'
_computing_structure_refinement 'xtal CRYLSQ'
_computing_structure_solution xtal
_diffrn_ambient_temperature 100
_diffrn_measurement_device_type 'Bruker APEX-II CCD'
_diffrn_measurement_method '\f and \w scans'
_diffrn_radiation_detector 'Bruker APEX-II CCD'
_diffrn_radiation_monochromator graphite
_diffrn_radiation_source 'micro source'
_diffrn_radiation_type 'Cu K\a'
_diffrn_radiation_wavelength 1.54178
_diffrn_reflns_av_R_equivalents .025
_diffrn_reflns_av_sigmaI/netI .025
_diffrn_reflns_limit_h_max 11
_diffrn_reflns_limit_h_min -11
_diffrn_reflns_limit_k_max 11
_diffrn_reflns_limit_k_min -11
_diffrn_reflns_limit_l_max 51
_diffrn_reflns_limit_l_min -51
_diffrn_reflns_number 44456
_diffrn_reflns_theta_max 67.35
_diffrn_reflns_theta_min 2.04
_exptl_absorpt_coefficient_mu .843
_exptl_absorpt_correction_T_max 0.7530
_exptl_absorpt_correction_T_min 0.6050
_exptl_absorpt_correction_type multi-scan
_exptl_absorpt_process_details SADABS
_exptl_crystal_colour colourless
_exptl_crystal_density_diffrn 1.248
_exptl_crystal_description irregular
_exptl_crystal_F_000 1584
_exptl_crystal_size_max 0.5
_exptl_crystal_size_mid 0.3
_exptl_crystal_size_min 0.3
_refine_diff_density_max .688
_refine_diff_density_min -.305
_refine_ls_abs_structure_details 'Flack parameter'
_refine_ls_abs_structure_Flack 0.066(145)
_refine_ls_extinction_coef 4430(1012)
_refine_ls_extinction_expression 'Eq22 p292 "Cryst. Comp." Munksgaard 1970'
_refine_ls_extinction_method Zachariasen
_refine_ls_goodness_of_fit_all 1.004
_refine_ls_goodness_of_fit_ref 1.007
_refine_ls_hydrogen_treatment refall
_refine_ls_matrix_type full
_refine_ls_number_constraints 0
_refine_ls_number_parameters 694
_refine_ls_number_reflns 6924
_refine_ls_number_restraints 0
_refine_ls_R_factor_all .044
_refine_ls_R_factor_gt .044
_refine_ls_structure_factor_coef F
_refine_ls_weighting_details
;
w=1/[7.0\s^2^(F)]
;
_refine_ls_weighting_scheme calc
_refine_ls_wR_factor_all .053
_refine_ls_wR_factor_ref .053
_reflns_d_resolution_high .835
_reflns_d_resolution_low 21.524
_reflns_Friedel_coverage .755
_reflns_limit_h_max 11
_reflns_limit_h_min 0
_reflns_limit_k_max 11
_reflns_limit_k_min 0
_reflns_limit_l_max 51
_reflns_limit_l_min 0
_reflns_number_gt 6924
_reflns_number_total 6970
_reflns_threshold_expression 'I > 2.00 sig(I)'
_cod_data_source_file ja6b00143_si_002.cif
_cod_data_source_block gr0799
_cod_original_sg_symbol_Hall p_2ac_2ab
_cod_original_sg_symbol_H-M P_21_21_21
_cod_database_code 4130097

loop_
_symmetry_equiv_pos_as_xyz
+x,+y,+z
1/2-x,-y,1/2+z
1/2+x,1/2-y,-z
-x,1/2+y,1/2-z

loop_
_atom_site_label
_atom_site_fract_x
_atom_site_fract_y
_atom_site_fract_z
_atom_site_U_iso_or_equiv
_atom_site_adp_type
_atom_site_occupancy
F2a .21406(11) .89008(14) .01582(3) .0298(6) Uani 1.00000
F1a .35568(17) .8666(2) .05855(4) .0571(10) Uani 1.00000
F4a .45426(13) .89418(19) .01217(3) .0488(9) Uani 1.00000
F3a .3376(2) 1.0710(2) .03394(6) .0756(13) Uani 1.00000
B1a .3381(2) .9340(3) .03029(5) .0240(11) Uani 1.00000
C2a .51590(19) .4275(2) .06207(4) .0212(9) Uani 1.00000
C5a .36954(19) .5222(2) .11420(5) .0236(10) Uani 1.00000
C3a .3943(2) .3605(2) .07306(5) .0232(10) Uani 1.00000
C6a .49018(18) .5925(2) .10429(4) .0200(9) Uani 1.00000
C11a .90280(18) .6661(2) .06035(4) .0190(9) Uani 1.00000
C1a .56018(18) .5434(2) .07772(4) .0189(9) Uani 1.00000
C10a .68511(19) .7369(2) .05316(4) .0185(9) Uani 1.00000
C4a .3193(2) .4075(2) .09884(4) .0230(9) Uani 1.00000
C9a .5973(2) .3762(2) .03416(5) .0248(10) Uani 1.00000
C15a .86478(18) 1.0207(2) .06010(4) .0220(10) Uani 1.00000
C7a .5457(2) .7154(2) .12116(5) .0245(11) Uani 1.00000
C18a .9509(3) .9838(3) .08914(6) .0360(13) Uani 1.00000
C17a .9335(2) 1.1474(2) .04581(5) .0257(11) Uani 1.00000
C8a .1861(2) .3356(3) .10988(5) .0289(11) Uani 1.00000
C16a .7101(2) 1.0519(3) .06905(6) .0291(12) Uani 1.00000
C12a 1.06182(19) .6580(3) .05886(5) .0253(11) Uani 1.00000
C14a .80339(19) .9290(2) .00507(4) .0216(10) Uani 1.00000
N1a .82244(15) .77278(17) .04922(3) .0176(7) Uani 1.00000
N3a .82032(16) .57035(18) .07158(4) .0213(8) Uani 1.00000
N2a .68276(16) .61779(17) .06677(4) .0198(8) Uani 1.00000
C13a .87699(17) .9032(2) .03610(4) .0173(9) Uani 1.00000
C13b -.30451(19) 1.3362(2) .20945(4) .0206(10) Uani 1.00000
C14b -.2561(2) 1.2558(2) .23777(5) .0258(11) Uani 1.00000
F2b -.25499(17) .70479(18) .20266(4) .0478(9) Uani 1.00000
F3b -.41175(17) .7696(2) .23832(4) .0635(11) Uani 1.00000
F1b -.2262(2) .9039(2) .22826(5) .0747(13) Uani 1.00000
F4b -.3989(5) .8763(3) .19181(5) .123(2) Uani 1.00000
B1b -.3238(3) .8153(3) .21498(6) .0317(13) Uani 1.00000
C3b -.91003(18) .9015(2) .18727(4) .0228(9) Uani 1.00000
C10b -.49544(19) 1.1637(2) .19564(4) .0189(9) Uani 1.00000
C5b -.77588(18) .8924(2) .13977(4) .0212(10) Uani 1.00000
C6b -.69299(19) 1.0020(2) .14888(4) .0208(9) Uani 1.00000
C4b -.88464(19) .8404(2) .15865(4) .0228(10) Uani 1.00000
C11b -.57153(19) 1.3733(2) .19699(4) .0212(9) Uani 1.00000
C2b -.83015(18) 1.0114(2) .19750(4) .0207(9) Uani 1.00000
C1b -.72121(19) 1.0581(2) .17794(4) .0216(9) Uani 1.00000
C16b -.0625(2) 1.3992(3) .19072(5) .0286(11) Uani 1.00000
C7b -.5775(2) 1.0575(3) .12814(5) .0246(11) Uani 1.00000
C15b -.20314(19) 1.3304(2) .18078(4) .0232(10) Uani 1.00000
C8b -.9713(2) .7190(3) .14890(5) .0315(12) Uani 1.00000
C9b -.8564(2) 1.0752(3) .22856(5) .0266(11) Uani 1.00000
C17b -.2672(2) 1.4135(3) .15423(5) .0316(12) Uani 1.00000
C12b -.5761(2) 1.5209(2) .20288(5) .0280(11) Uani 1.00000
N3b -.68314(16) 1.30023(17) .18875(4) .0205(8) Uani 1.00000
N2b -.63330(16) 1.16931(19) .18808(4) .0201(8) Uani 1.00000
N1b -.45258(16) 1.29202(17) .20091(3) .0187(8) Uani 1.00000
C18b -.1722(2) 1.1866(3) .16992(5) .0315(11) Uani 1.00000
H7bc -.602(2) 1.033(3) .1073(6) .016(5) Uiso 1.00000
H14ac .705(3) .945(3) .0079(6) .027(6) Uiso 1.00000
H7bb -.471(3) 1.029(3) .1343(6) .026(6) Uiso 1.00000
H14ab .845(3) 1.005(4) -.0039(7) .036(7) Uiso 1.00000
H7ba -.581(3) 1.153(4) .1299(7) .038(7) Uiso 1.00000
H18aa .940(5) 1.053(6) .1037(12) .082(13) Uiso 1.00000
H12ab 1.102(4) .724(4) .0705(9) .055(9) Uiso 1.00000
H14bc -.254(2) 1.144(3) .2330(6) .024(6) Uiso 1.00000
H9bc -.939(3) 1.034(3) .2380(6) .022(6) Uiso 1.00000
H5b -.756(2) .855(3) .1182(6) .016(5) Uiso 1.00000
H14bb -.323(3) 1.274(3) .2542(6) .027(6) Uiso 1.00000
H9ac .553(3) .306(3) .0256(6) .024(6) Uiso 1.00000
H5a .309(3) .561(3) .1326(6) .027(6) Uiso 1.00000
H3a .352(3) .284(4) .0623(7) .040(7) Uiso 1.00000
H17ba -.186(4) 1.417(4) .1389(9) .061(10) Uiso 1.00000
H18ab .932(3) .911(4) .0971(7) .029(7) Uiso 1.00000
H17bc -.353(4) 1.370(3) .1466(7) .041(8) Uiso 1.00000
H18ba -.081(4) 1.185(4) .1551(8) .049(8) Uiso 1.00000
H3b -.993(2) .868(3) .2013(6) .020(6) Uiso 1.00000
H14aa .816(3) .849(3) -.0094(6) .026(6) Uiso 1.00000
H8ba -.962(3) .704(4) .1245(8) .052(9) Uiso 1.00000
H14ba -.167(3) 1.290(3) .2451(5) .017(5) Uiso 1.00000
H9aa .603(3) .452(4) .0187(7) .038(7) Uiso 1.00000
H8aa .199(3) .324(3) .1325(7) .031(6) Uiso 1.00000
H9ba -.781(3) 1.066(3) .2410(7) .029(6) Uiso 1.00000
H8ab .085(3) .402(4) .1071(8) .048(8) Uiso 1.00000
H17ab .887(3) 1.163(3) .0270(8) .040(7) Uiso 1.00000
H9ab .696(3) .350(3) .0399(6) .024(6) Uiso 1.00000
H8ac .162(4) .251(4) .0989(8) .051(9) Uiso 1.00000
H7aa .510(3) .732(3) .1398(7) .027(6) Uiso 1.00000
H7ac .660(3) .709(3) .1255(7) .034(7) Uiso 1.00000
H7ab .531(2) .787(3) .1103(5) .011(5) Uiso 1.00000
H10a .601(3) .787(3) .0476(5) .019(5) Uiso 1.00000
H12ba -.522(3) 1.569(3) .1916(6) .018(5) Uiso 1.00000
H12bb -.543(2) 1.544(2) .2239(6) .014(5) Uiso 1.00000
H16aa .709(2) 1.125(3) .0818(6) .021(6) Uiso 1.00000
H16bc .006(3) 1.348(3) .2057(7) .036(7) Uiso 1.00000
H13a .980(2) .890(2) .0327(5) .007(4) Uiso 1.00000
H10b -.437(2) 1.084(2) .1957(4) .006(4) Uiso 1.00000
H16ba -.091(3) 1.483(3) .1988(6) .023(6) Uiso 1.00000
H12aa 1.095(2) .572(3) .0660(6) .019(5) Uiso 1.00000
H17bb -.288(3) 1.502(4) .1621(7) .031(7) Uiso 1.00000
H18bc -.257(4) 1.135(4) .1614(8) .053(9) Uiso 1.00000
H13b -.322(2) 1.433(3) .2148(5) .014(5) Uiso 1.00000
H16ab .670(4) .976(4) .0800(9) .057(9) Uiso 1.00000
H9bb -.867(3) 1.178(4) .2274(7) .033(7) Uiso 1.00000
H12ac 1.101(4) .658(4) .0364(9) .056(9) Uiso 1.00000
H17aa 1.033(3) 1.128(3) .0392(6) .025(6) Uiso 1.00000
H16bb .014(3) 1.402(3) .1728(7) .032(7) Uiso 1.00000
H12bc -.681(3) 1.554(3) .1989(7) .036(7) Uiso 1.00000
H8bc -1.081(5) .735(5) .1527(10) .078(12) Uiso 1.00000
H17ac .936(3) 1.211(4) .0607(8) .046(8) Uiso 1.00000
H8bb -.930(4) .642(4) .1584(8) .049(8) Uiso 1.00000
H16ac .656(4) 1.066(4) .0512(9) .057(10) Uiso 1.00000
H18bb -.131(3) 1.125(4) .1847(7) .036(7) Uiso 1.00000
H18ac 1.067(6) .968(6) .0818(12) .091(14) Uiso 1.00000

loop_
_atom_site_aniso_label
_atom_site_aniso_U_11
_atom_site_aniso_U_22
_atom_site_aniso_U_33
_atom_site_aniso_U_12
_atom_site_aniso_U_13
_atom_site_aniso_U_23
F2a .0175(5) .0353(8) .0367(6) -.0013(5) -.0045(4) .0028(5)
F1a .0508(8) .0876(14) .0328(7) -.0112(8) -.0135(6) .0134(8)
F4a .0179(5) .0822(12) .0463(8) .0015(6) .0054(5) -.0078(8)
F3a .0657(11) .0381(11) .1229(18) .0064(8) -.0352(11) -.0269(11)
B1a .0165(9) .0285(13) .0272(11) -.0008(8) -.0013(8) -.0029(9)
C2a .0205(8) .0218(11) .0212(9) .0015(7) -.0030(7) .0046(8)
C5a .0191(8) .0290(12) .0226(9) .0011(8) .0009(7) .0044(8)
C3a .0229(9) .0229(12) .0238(9) -.0028(8) -.0039(7) .0038(8)
C6a .0184(8) .0200(11) .0215(9) .0020(7) .0012(6) .0033(8)
C11a .0136(8) .0270(11) .0163(8) .0027(7) .0001(6) -.0007(7)
C1a .0156(8) .0211(10) .0200(9) .0020(7) -.0011(7) .0047(7)
C10a .0136(8) .0220(11) .0199(9) .0025(7) -.0001(7) .0006(7)
C4a .0206(8) .0244(11) .0241(9) -.0004(8) -.0037(7) .0061(8)
C9a .0252(9) .0248(12) .0245(10) .0007(8) .0018(8) -.0027(9)
C15a .0182(9) .0259(12) .0219(9) -.0012(7) .0011(7) -.0032(8)
C7a .0236(9) .0245(12) .0254(10) -.0019(8) .0053(8) -.0003(9)
C18a .0528(14) .0305(15) .0245(11) -.0022(11) -.0110(10) -.0032(11)
C17a .0201(9) .0269(12) .0300(11) -.0039(8) .0001(8) -.0039(9)
C8a .0242(9) .0319(13) .0306(11) -.0047(9) -.0009(8) .0058(9)
C16a .0251(10) .0244(13) .0377(12) -.0015(8) .0114(9) -.0059(10)
C12a .0134(8) .0359(14) .0268(10) .0042(8) .0005(7) .0055(9)
C14a .0162(8) .0275(12) .0210(9) -.0035(8) -.0033(7) .0032(8)
N1a .0147(6) .0209(9) .0172(7) .0009(6) -.0007(6) .0017(6)
N3a .0154(7) .0267(9) .0217(8) .0051(6) .0013(6) .0024(7)
N2a .0147(7) .0236(9) .0210(7) .0029(6) .0007(6) .0023(6)
C13a .0111(7) .0234(11) .0174(8) -.0026(7) .0007(6) .0008(7)
C13b .0195(8) .0200(11) .0223(9) -.0039(7) .0022(7) -.0012(8)
C14b .0218(9) .0337(14) .0221(9) -.0074(8) -.0032(8) .0025(9)
F2b .0516(8) .0410(10) .0507(8) .0109(7) .0053(7) -.0101(7)
F3b .0463(8) .0951(16) .0492(9) -.0286(9) .0232(7) -.0249(9)
F1b .0773(12) .0654(14) .0814(13) -.0443(10) .0387(10) -.0335(11)
F4b .248(4) .0642(16) .0556(12) .094(2) -.0565(17) -.0174(11)
B1b .0347(12) .0302(15) .0302(12) .0034(11) .0130(10) -.0005(10)
C3b .0151(8) .0303(12) .0231(9) .0004(8) -.0001(7) .0079(8)
C10b .0188(8) .0207(11) .0173(8) -.0002(8) .0000(6) .0006(7)
C5b .0187(8) .0256(12) .0193(9) -.0014(7) -.0013(6) .0014(8)
C6b .0163(8) .0249(11) .0212(9) .0038(7) -.0029(7) .0019(8)
C4b .0188(8) .0262(12) .0233(9) .0005(7) -.0043(7) .0055(8)
C11b .0193(8) .0252(12) .0191(9) .0032(7) .0040(7) -.0003(7)
C2b .0139(8) .0270(11) .0213(9) .0042(7) -.0017(7) .0031(8)
C1b .0191(8) .0243(11) .0215(9) .0017(7) -.0017(6) .0023(8)
C16b .0234(9) .0296(13) .0327(11) -.0035(9) .0052(8) .0046(10)
C7b .0254(9) .0254(13) .0232(10) -.0046(8) .0027(7) -.0007(8)
C15b .0216(9) .0248(11) .0234(9) -.0001(8) .0056(7) -.0002(8)
C8b .0309(10) .0342(14) .0295(11) -.0109(9) -.0007(8) .0008(9)
C9b .0263(10) .0327(14) .0209(9) .0005(8) .0021(8) .0024(9)
C17b .0288(10) .0418(16) .0241(10) .0005(10) .0070(8) .0064(10)
C12b .0256(10) .0237(12) .0348(12) .0016(9) .0043(9) -.0010(9)
N3b .0194(7) .0205(9) .0216(7) .0056(6) .0022(6) .0002(6)
N2b .0193(7) .0218(9) .0194(7) .0022(6) .0000(6) -.0002(7)
N1b .0199(7) .0201(9) .0161(7) -.0005(6) .0018(6) -.0004(6)
C18b .0284(10) .0270(13) .0390(12) -.0006(9) .0097(9) -.0053(10)

loop_
_atom_type_symbol
_atom_type_oxidation_number
_atom_type_number_in_cell
_atom_type_scat_dispersion_real
_atom_type_scat_dispersion_imag
_atom_type_scat_source
C 0 144 .017 .009 'IT Vol C. Table 6.1.1.4  Table 6.1.1.5'
H 0 224 0 0 'IT Vol C. Table 6.1.1.4  Table 6.1.1.5'
N 0 24 .029 .018 'IT Vol C. Table 6.1.1.4  Table 6.1.1.5'
B 0 8 .008 .004 'IT Vol C. Table 6.1.1.4  Table 6.1.1.5'
F 0 32 .069 .053 'IT Vol C. Table 6.1.1.4  Table 6.1.1.5'

loop_
_geom_angle_atom_site_label_1
_geom_angle_atom_site_label_2
_geom_angle_atom_site_label_3
_geom_angle_site_symmetry_1
_geom_angle_site_symmetry_2
_geom_angle_site_symmetry_3
_geom_angle
F3a B1a F2a '4 645' '4 645' '4 645' 111.10(19)
F3a B1a F4a '4 645' '4 645' '4 645' 110.4(2)
F3a B1a F1a '4 645' '4 645' '4 645' 111.7(2)
F2a B1a F4a '4 645' '4 645' '4 645' 107.90(17)
F2a B1a F1a '4 645' '4 645' '4 645' 110.09(18)
F4a B1a F1a '4 645' '4 645' '4 645' 105.43(18)
C1a C2a C3a '4 645' '4 645' '4 645' 117.68(17)
C1a C2a C9a '4 645' '4 645' '4 645' 120.92(17)
C3a C2a C9a '4 645' '4 645' '4 645' 121.40(18)
H5a C5a C6a '4 645' '4 645' '4 645' 119.3(15)
H5a C5a C4a '4 645' '4 645' '4 645' 118.4(15)
C6a C5a C4a '4 645' '4 645' '4 645' 122.05(19)
H3a C3a C4a '4 645' '4 645' '4 645' 115.8(18)
H3a C3a C2a '4 645' '4 645' '4 645' 122.5(18)
C4a C3a C2a '4 645' '4 645' '4 645' 121.5(2)
C5a C6a C1a '4 645' '4 645' '4 645' 117.09(19)
C5a C6a C7a '4 645' '4 645' '4 645' 122.04(17)
C1a C6a C7a '4 645' '4 645' '4 645' 120.87(16)
N3a C11a N1a '4 645' '4 645' '4 645' 111.10(15)
N3a C11a C12a '4 645' '4 645' '4 645' 124.25(19)
N1a C11a C12a '4 645' '4 645' '4 645' 124.62(18)
C2a C1a C6a '4 645' '4 645' '4 645' 122.84(17)
C2a C1a N2a '4 645' '4 645' '4 645' 119.66(15)
C6a C1a N2a '4 645' '4 645' '4 645' 117.49(17)
H10a C10a N2a '4 645' '4 645' '4 645' 124.2(15)
H10a C10a N1a '4 645' '4 645' '4 645' 127.8(15)
N2a C10a N1a '4 645' '4 645' '4 645' 108.00(16)
C5a C4a C3a '4 645' '4 645' '4 645' 118.84(18)
C5a C4a C8a '4 645' '4 645' '4 645' 120.53(17)
C3a C4a C8a '4 645' '4 645' '4 645' 120.63(19)
H9ac C9a H9ab '4 645' '4 645' '4 645' 110(2)
H9ac C9a H9aa '4 645' '4 645' '4 645' 109(3)
H9ac C9a C2a '4 645' '4 645' '4 645' 111.1(17)
H9ab C9a H9aa '4 645' '4 645' '4 645' 108(2)
H9ab C9a C2a '4 645' '4 645' '4 645' 110.8(15)
H9aa C9a C2a '4 645' '4 645' '4 645' 107.9(18)
C16a C15a C17a '4 645' '4 645' '4 645' 109.44(18)
C16a C15a C18a '4 645' '4 645' '4 645' 109.58(17)
C16a C15a C13a '4 645' '4 645' '4 645' 112.85(16)
C17a C15a C18a '4 645' '4 645' '4 645' 107.70(17)
C17a C15a C13a '4 645' '4 645' '4 645' 107.85(15)
C18a C15a C13a '4 645' '4 645' '4 645' 109.29(18)
H7ab C7a H7aa '4 645' '4 645' '4 645' 107(2)
H7ab C7a H7ac '4 645' '4 645' '4 645' 107(2)
H7ab C7a C6a '4 645' '4 645' '4 645' 110.1(16)
H7aa C7a H7ac '4 645' '4 645' '4 645' 103(2)
H7aa C7a C6a '4 645' '4 645' '4 645' 117.3(18)
H7ac C7a C6a '4 645' '4 645' '4 645' 111.9(16)
H18ab C18a H18aa '4 645' '4 645' '4 645' 110(4)
H18ab C18a H18ac '4 645' '4 645' '4 645' 102(3)
H18ab C18a C15a '4 645' '4 645' '4 645' 116(2)
H18aa C18a H18ac '4 645' '4 645' '4 645' 113(4)
H18aa C18a C15a '4 645' '4 645' '4 645' 109(3)
H18ac C18a C15a '4 645' '4 645' '4 645' 107(3)
H17ac C17a H17ab '4 645' '4 645' '4 645' 121(3)
H17ac C17a H17aa '4 645' '4 645' '4 645' 109(3)
H17ac C17a C15a '4 645' '4 645' '4 645' 107(2)
H17ab C17a H17aa '4 645' '4 645' '4 645' 102(2)
H17ab C17a C15a '4 645' '4 645' '4 645' 107(2)
H17aa C17a C15a '4 645' '4 645' '4 645' 110.5(16)
H8ac C8a H8aa '4 645' '4 645' '4 645' 114(3)
H8ac C8a H8ab '4 645' '4 645' '4 645' 104(3)
H8ac C8a C4a '4 645' '4 645' '4 645' 116(2)
H8aa C8a H8ab '4 645' '4 645' '4 645' 106(2)
H8aa C8a C4a '4 645' '4 645' '4 645' 105.5(15)
H8ab C8a C4a '4 645' '4 645' '4 645' 111.9(17)
H16aa C16a H16ac '4 645' '4 645' '4 645' 112(3)
H16aa C16a H16ab '4 645' '4 645' '4 645' 108(3)
H16aa C16a C15a '4 645' '4 645' '4 645' 109.1(14)
H16ac C16a H16ab '4 645' '4 645' '4 645' 109(3)
H16ac C16a C15a '4 645' '4 645' '4 645' 109(2)
H16ab C16a C15a '4 645' '4 645' '4 645' 109(2)
H12ab C12a H12aa '4 645' '4 645' '4 645' 109(3)
H12ab C12a H12ac '4 645' '4 645' '4 645' 112(3)
H12ab C12a C11a '4 645' '4 645' '4 645' 110(2)
H12aa C12a H12ac '4 645' '4 645' '4 645' 101(3)
H12aa C12a C11a '4 645' '4 645' '4 645' 111.0(14)
H12ac C12a C11a '4 645' '4 645' '4 645' 113(2)
H14ab C14a H14ac '4 645' '4 645' '4 645' 109(3)
H14ab C14a H14aa '4 645' '4 645' '4 645' 108(2)
H14ab C14a C13a '4 645' '4 645' '4 645' 108.3(18)
H14ac C14a H14aa '4 645' '4 645' '4 645' 109(2)
H14ac C14a C13a '4 645' '4 645' '4 645' 110.7(16)
H14aa C14a C13a '4 645' '4 645' '4 645' 111.2(15)
C10a N1a C11a '4 645' '4 645' '4 645' 105.88(15)
C10a N1a C13a '4 645' '4 645' '4 645' 126.94(15)
C11a N1a C13a '4 645' '4 645' '4 645' 127.17(14)
C11a N3a N2a '4 645' '4 645' '4 645' 104.20(16)
C10a N2a N3a '4 645' '4 645' '4 645' 110.77(15)
C10a N2a C1a '4 645' '4 645' '4 645' 128.07(16)
N3a N2a C1a '4 645' '4 645' '4 645' 121.05(16)
H13a C13a N1a '4 645' '4 645' '4 645' 106.1(13)
H13a C13a C14a '4 645' '4 645' '4 645' 109.4(12)
H13a C13a C15a '4 645' '4 645' '4 645' 105.5(12)
N1a C13a C14a '4 645' '4 645' '4 645' 108.88(15)
N1a C13a C15a '4 645' '4 645' '4 645' 111.20(14)
C14a C13a C15a '4 645' '4 645' '4 645' 115.32(16)
H13b C13b N1b '4 545' '4 545' '4 545' 100.8(13)
H13b C13b C14b '4 545' '4 545' '4 545' 111.0(13)
H13b C13b C15b '4 545' '4 545' '4 545' 108.6(13)
N1b C13b C14b '4 545' '4 545' '4 545' 108.65(15)
N1b C13b C15b '4 545' '4 545' '4 545' 110.66(14)
C14b C13b C15b '4 545' '4 545' '4 545' 116.04(16)
H14ba C14b H14bb '4 545' '4 545' '4 545' 105(2)
H14ba C14b H14bc '4 545' '4 545' '4 545' 113(2)
H14ba C14b C13b '4 545' '4 545' '4 545' 110.0(15)
H14bb C14b H14bc '4 545' '4 545' '4 545' 109(2)
H14bb C14b C13b '4 545' '4 545' '4 545' 107.4(16)
H14bc C14b C13b '4 545' '4 545' '4 545' 111.5(13)
H3b C3b C2b '4 545' '4 545' '4 545' 117.6(14)
H3b C3b C4b '4 545' '4 545' '4 545' 120.5(14)
C2b C3b C4b '4 545' '4 545' '4 545' 121.91(17)
H10b C10b N2b '4 545' '4 545' '4 545' 126.0(13)
H10b C10b N1b '4 545' '4 545' '4 545' 127.0(13)
N2b C10b N1b '4 545' '4 545' '4 545' 106.87(18)
H5b C5b C6b '4 545' '4 545' '4 545' 116.0(13)
H5b C5b C4b '4 545' '4 545' '4 545' 122.3(13)
C6b C5b C4b '4 545' '4 545' '4 545' 121.60(17)
C5b C6b C1b '4 545' '4 545' '4 545' 117.33(16)
C5b C6b C7b '4 545' '4 545' '4 545' 120.89(16)
C1b C6b C7b '4 545' '4 545' '4 545' 121.78(18)
C3b C4b C5b '4 545' '4 545' '4 545' 118.80(18)
C3b C4b C8b '4 545' '4 545' '4 545' 120.04(17)
C5b C4b C8b '4 545' '4 545' '4 545' 121.15(17)
N3b C11b N1b '4 545' '4 545' '4 545' 110.56(17)
N3b C11b C12b '4 545' '4 545' '4 545' 124.30(17)
N1b C11b C12b '4 545' '4 545' '4 545' 125.06(17)
C3b C2b C1b '4 545' '4 545' '4 545' 116.99(16)
C3b C2b C9b '4 545' '4 545' '4 545' 121.62(16)
C1b C2b C9b '4 545' '4 545' '4 545' 121.37(18)
C6b C1b C2b '4 545' '4 545' '4 545' 123.34(18)
C6b C1b N2b '4 545' '4 545' '4 545' 117.95(16)
C2b C1b N2b '4 545' '4 545' '4 545' 118.71(16)
H16ba C16b H16bc '4 545' '4 545' '4 545' 112(2)
H16ba C16b H16bb '4 545' '4 545' '4 545' 116(2)
H16ba C16b C15b '4 545' '4 545' '4 545' 104.8(15)
H16bc C16b H16bb '4 545' '4 545' '4 545' 93(2)
H16bc C16b C15b '4 545' '4 545' '4 545' 118.7(17)
H16bb C16b C15b '4 545' '4 545' '4 545' 112.3(15)
H7ba C7b H7bc '4 545' '4 545' '4 545' 109(2)
H7ba C7b H7bb '4 545' '4 545' '4 545' 106(2)
H7ba C7b C6b '4 545' '4 545' '4 545' 106.8(18)
H7bc C7b H7bb '4 545' '4 545' '4 545' 113(2)
H7bc C7b C6b '4 545' '4 545' '4 545' 107.0(14)
H7bb C7b C6b '4 545' '4 545' '4 545' 114.8(14)
C18b C15b C17b '4 545' '4 545' '4 545' 109.96(17)
C18b C15b C16b '4 545' '4 545' '4 545' 109.60(17)
C18b C15b C13b '4 545' '4 545' '4 545' 113.27(17)
C17b C15b C16b '4 545' '4 545' '4 545' 107.80(18)
C17b C15b C13b '4 545' '4 545' '4 545' 109.86(16)
C16b C15b C13b '4 545' '4 545' '4 545' 106.15(15)
H8bb C8b H8bc '4 545' '4 545' '4 545' 117(3)
H8bb C8b H8ba '4 545' '4 545' '4 545' 106(3)
H8bb C8b C4b '4 545' '4 545' '4 545' 108(2)
H8bc C8b H8ba '4 545' '4 545' '4 545' 105(3)
H8bc C8b C4b '4 545' '4 545' '4 545' 111(3)
H8ba C8b C4b '4 545' '4 545' '4 545' 110(2)
H9ba C9b H9bc '4 545' '4 545' '4 545' 110(2)
H9ba C9b H9bb '4 545' '4 545' '4 545' 102(2)
H9ba C9b C2b '4 545' '4 545' '4 545' 111.6(18)
H9bc C9b H9bb '4 545' '4 545' '4 545' 111(2)
H9bc C9b C2b '4 545' '4 545' '4 545' 109.6(15)
H9bb C9b C2b '4 545' '4 545' '4 545' 112.8(16)
H17bb C17b H17bc '4 545' '4 545' '4 545' 111(3)
H17bb C17b H17ba '4 545' '4 545' '4 545' 111(3)
H17bb C17b C15b '4 545' '4 545' '4 545' 107.5(17)
H17bc C17b H17ba '4 545' '4 545' '4 545' 115(3)
H17bc C17b C15b '4 545' '4 545' '4 545' 110(2)
H17ba C17b C15b '4 545' '4 545' '4 545' 103(2)
H12ba C12b H12bb '4 545' '4 545' '4 545' 102(2)
H12ba C12b H12bc '4 545' '4 545' '4 545' 107(2)
H12ba C12b C11b '4 545' '4 545' '4 545' 115.9(18)
H12bb C12b H12bc '4 545' '4 545' '4 545' 112(2)
H12bb C12b C11b '4 545' '4 545' '4 545' 112.4(14)
H12bc C12b C11b '4 545' '4 545' '4 545' 108.0(17)
C11b N3b N2b '4 545' '4 545' '4 545' 104.67(15)
C10b N2b N3b '4 545' '4 545' '4 545' 111.21(17)
C10b N2b C1b '4 545' '4 545' '4 545' 126.56(18)
N3b N2b C1b '4 545' '4 545' '4 545' 122.06(15)
C10b N1b C11b '4 545' '4 545' '4 545' 106.66(15)
C10b N1b C13b '4 545' '4 545' '4 545' 126.17(16)
C11b N1b C13b '4 545' '4 545' '4 545' 127.16(17)
H18bb C18b H18bc '4 545' '4 545' '4 545' 104(3)
H18bb C18b H18ba '4 545' '4 545' '4 545' 94(3)
H18bb C18b C15b '4 545' '4 545' '4 545' 117(2)
H18bc C18b H18ba '4 545' '4 545' '4 545' 113(3)
H18bc C18b C15b '4 545' '4 545' '4 545' 116(2)
H18ba C18b C15b '4 545' '4 545' '4 545' 111(2)
F4b B1b F2b '4 545' '4 545' '4 545' 107.8(2)
F4b B1b F3b '4 545' '4 545' '4 545' 112.2(3)
F4b B1b F1b '4 545' '4 545' '4 545' 111.3(3)
F2b B1b F3b '4 545' '4 545' '4 545' 107.7(2)
F2b B1b F1b '4 545' '4 545' '4 545' 110.7(2)
F3b B1b F1b '4 545' '4 545' '4 545' 107.1(2)

loop_
_geom_bond_atom_site_label_1
_geom_bond_atom_site_label_2
_geom_bond_site_symmetry_1
_geom_bond_site_symmetry_2
_geom_bond_distance
F2a B1a '4 645' '4 645' 1.384(2)
F1a B1a '4 645' '4 645' 1.400(3)
F4a B1a '4 645' '4 645' 1.393(2)
F3a B1a '4 645' '4 645' 1.359(3)
C2a C1a '4 645' '4 645' 1.391(3)
C2a C3a '4 645' '4 645' 1.395(3)
C2a C9a '4 645' '4 645' 1.513(3)
C5a H5a '4 645' '4 645' 1.05(3)
C5a C6a '4 645' '4 645' 1.389(3)
C5a C4a '4 645' '4 645' 1.392(3)
C3a H3a '4 645' '4 645' .97(3)
C3a C4a '4 645' '4 645' 1.395(3)
C6a C1a '4 645' '4 645' 1.407(2)
C6a C7a '4 645' '4 645' 1.506(3)
C11a N3a '4 645' '4 645' 1.311(3)
C11a N1a '4 645' '4 645' 1.378(3)
C11a C12a '4 645' '4 645' 1.486(2)
C1a N2a '4 645' '4 645' 1.438(2)
C10a H10a '4 645' '4 645' .95(2)
C10a N2a '4 645' '4 645' 1.314(3)
C10a N1a '4 645' '4 645' 1.339(2)
C4a C8a '4 645' '4 645' 1.508(3)
C9a H9ac '4 645' '4 645' .89(3)
C9a H9ab '4 645' '4 645' .99(3)
C9a H9aa '4 645' '4 645' 1.00(3)
C15a C16a '4 645' '4 645' 1.524(3)
C15a C17a '4 645' '4 645' 1.534(3)
C15a C18a '4 645' '4 645' 1.534(3)
C15a C13a '4 645' '4 645' 1.559(3)
C7a H7ab '4 645' '4 645' .86(3)
C7a H7aa '4 645' '4 645' .88(3)
C7a H7ac '4 645' '4 645' 1.08(3)
C18a H18ab '4 645' '4 645' .81(3)
C18a H18aa '4 645' '4 645' .94(5)
C18a H18ac '4 645' '4 645' 1.14(5)
C17a H17ac '4 645' '4 645' .90(4)
C17a H17ab '4 645' '4 645' .93(3)
C17a H17aa '4 645' '4 645' .99(3)
C8a H8ac '4 645' '4 645' .99(4)
C8a H8aa '4 645' '4 645' .99(3)
C8a H8ab '4 645' '4 645' 1.16(3)
C16a H16aa '4 645' '4 645' .90(3)
C16a H16ac '4 645' '4 645' .93(4)
C16a H16ab '4 645' '4 645' .96(4)
C12a H12ab '4 645' '4 645' .90(4)
C12a H12aa '4 645' '4 645' .96(3)
C12a H12ac '4 645' '4 645' 1.04(4)
C14a H14ab '4 645' '4 645' .93(3)
C14a H14ac '4 645' '4 645' .94(3)
C14a H14aa '4 645' '4 645' 1.01(3)
C14a C13a '4 645' '4 645' 1.528(2)
N1a C13a '4 645' '4 645' 1.494(3)
N3a N2a '4 645' '4 645' 1.381(2)
C13a H13a '4 645' '4 645' .98(2)
C13b H13b '4 545' '4 545' .99(3)
C13b N1b '4 545' '4 545' 1.494(2)
C13b C14b '4 545' '4 545' 1.527(3)
C13b C15b '4 545' '4 545' 1.560(2)
C14b H14ba '4 545' '4 545' .95(2)
C14b H14bb '4 545' '4 545' .96(3)
C14b H14bc '4 545' '4 545' 1.12(3)
C3b H3b '4 545' '4 545' 1.04(2)
C3b C2b '4 545' '4 545' 1.387(3)
C3b C4b '4 545' '4 545' 1.396(3)
C10b H10b '4 545' '4 545' .96(2)
C10b N2b '4 545' '4 545' 1.327(2)
C10b N1b '4 545' '4 545' 1.346(3)
C5b H5b '4 545' '4 545' 1.02(2)
C5b C6b '4 545' '4 545' 1.386(3)
C5b C4b '4 545' '4 545' 1.399(3)
C6b C1b '4 545' '4 545' 1.398(3)
C6b C7b '4 545' '4 545' 1.504(3)
C4b C8b '4 545' '4 545' 1.504(3)
C11b N3b '4 545' '4 545' 1.315(2)
C11b N1b '4 545' '4 545' 1.379(2)
C11b C12b '4 545' '4 545' 1.478(3)
C2b C1b '4 545' '4 545' 1.400(3)
C2b C9b '4 545' '4 545' 1.503(3)
C1b N2b '4 545' '4 545' 1.437(3)
C16b H16ba '4 545' '4 545' .94(3)
C16b H16bc '4 545' '4 545' 1.04(3)
C16b H16bb '4 545' '4 545' 1.05(3)
C16b C15b '4 545' '4 545' 1.538(3)
C7b H7ba '4 545' '4 545' .95(4)
C7b H7bc '4 545' '4 545' .96(3)
C7b H7bb '4 545' '4 545' 1.06(3)
C15b C18b '4 545' '4 545' 1.520(3)
C15b C17b '4 545' '4 545' 1.531(3)
C8b H8bb '4 545' '4 545' .94(4)
C8b H8bc '4 545' '4 545' 1.04(5)
C8b H8ba '4 545' '4 545' 1.07(4)
C9b H9ba '4 545' '4 545' .89(3)
C9b H9bc '4 545' '4 545' .96(3)
C9b H9bb '4 545' '4 545' 1.02(4)
C17b H17bb '4 545' '4 545' .95(3)
C17b H17bc '4 545' '4 545' .96(3)
C17b H17ba '4 545' '4 545' 1.01(4)
C12b H12ba '4 545' '4 545' .85(3)
C12b H12bb '4 545' '4 545' .99(2)
C12b H12bc '4 545' '4 545' 1.05(3)
N3b N2b '4 545' '4 545' 1.372(2)
C18b H18bb '4 545' '4 545' .96(3)
C18b H18bc '4 545' '4 545' 1.01(4)
C18b H18ba '4 545' '4 545' 1.07(3)
F2b B1b '4 545' '4 545' 1.372(3)
F3b B1b '4 545' '4 545' 1.376(3)
F1b B1b '4 545' '4 545' 1.386(3)
F4b B1b '4 545' '4 545' 1.362(4)

loop_
_geom_contact_atom_site_label_1
_geom_contact_atom_site_label_2
_geom_contact_distance
_geom_contact_site_symmetry_1
_geom_contact_site_symmetry_2
H7aa H7ab 1.40(4) '4 645' '4 645'
H12ba H12bb 1.43(3) '4 545' '4 545'
H18aa H18ab 1.43(7) '4 645' '4 645'
H18ba H18bb 1.48(5) '4 545' '4 545'
H9ba H9bb 1.49(4) '4 545' '4 545'
H17ab H17aa 1.49(4) '4 645' '4 645'
H16aa H16ab 1.51(5) '4 645' '4 645'
H14bb H14ba 1.51(4) '4 545' '4 545'
H9bc H9ba 1.52(4) '4 545' '4 545'
H12ab H12aa 1.52(5) '4 645' '4 645'
H14ac H14ab 1.52(4) '4 645' '4 645'
H16bc H16bb 1.52(4) '4 545' '4 545'
H16aa H16ac 1.52(5) '4 645' '4 645'
H12ba H12bc 1.53(4) '4 545' '4 545'
H18ab H18ac 1.53(6) '4 645' '4 645'
H17aa H17ac 1.53(4) '4 645' '4 645'
H9ac H9ab 1.53(4) '4 645' '4 645'
H16ab H16ac 1.54(6) '4 645' '4 645'
H12aa H12ac 1.54(5) '4 645' '4 645'
H9ac H9aa 1.54(5) '4 645' '4 645'
H7aa H7ac 1.54(4) '4 645' '4 645'
H18bc H18bb 1.55(5) '4 545' '4 545'
H7bc H7ba 1.55(4) '4 545' '4 545'
H7ac H7ab 1.57(4) '4 645' '4 645'
H14ab H14aa 1.57(5) '4 645' '4 645'
H17bc H17bb 1.58(5) '4 545' '4 545'
H14ac H14aa 1.59(4) '4 645' '4 645'
H17ab H17ac 1.60(5) '4 645' '4 645'
H7bb H7ba 1.61(4) '4 545' '4 545'
H12ab H12ac 1.61(5) '4 645' '4 645'
H9aa H9ab 1.61(4) '4 645' '4 645'
H8ba H8bb 1.61(5) '4 545' '4 545'
H17ba H17bb 1.62(5) '4 545' '4 545'
H9bc H9bb 1.63(4) '4 545' '4 545'
H16bc H16ba 1.64(4) '4 545' '4 545'
H8aa H8ac 1.66(5) '4 645' '4 645'
H17ba H17bc 1.66(5) '4 545' '4 545'
H8ba H8bc 1.68(6) '4 545' '4 545'
H12bb H12bc 1.68(4) '4 545' '4 545'
H7bc H7bb 1.69(3) '4 545' '4 545'
H16ba H16bb 1.69(4) '4 545' '4 545'
H8ab H8ac 1.69(5) '4 645' '4 645'
H8bc H8bb 1.69(6) '4 545' '4 545'
H14bc H14bb 1.70(4) '4 545' '4 545'
H8aa H8ab 1.71(4) '4 645' '4 645'
H14bc H14ba 1.73(4) '4 545' '4 545'
H18ba H18bc 1.73(5) '4 545' '4 545'
H18aa H18ac 1.74(7) '4 645' '4 645'
N1b H13b 1.94(2) '4 545' '4 545'
C6a H7ab 1.97(3) '4 645' '4 645'
C11a H12ab 1.99(4) '4 645' '4 645'
C15a H17ac 1.99(4) '4 645' '4 645'
C15b H16ba 1.99(3) '4 545' '4 545'
C6b H7ba 2.00(3) '4 545' '4 545'
C11b H12ba 2.00(3) '4 545' '4 545'
N1a H13a 2.00(2) '4 645' '4 645'
C4b H8bb 2.00(4) '4 545' '4 545'
C15b H17ba 2.01(4) '4 545' '4 545'
C6b H7bc 2.01(2) '4 545' '4 545'
N2a H10a 2.01(3) '4 645' '4 645'
C2b H9ba 2.01(3) '4 545' '4 545'
C2a H9ac 2.01(3) '4 645' '4 645'
C15a H16aa 2.01(3) '4 645' '4 645'
C4a H8aa 2.01(3) '4 645' '4 645'
C4a H3a 2.02(3) '4 645' '4 645'
C15a H17ab 2.02(3) '4 645' '4 645'
C13a H14ab 2.02(3) '4 645' '4 645'
C15a H18ab 2.03(3) '4 645' '4 645'
C15b H17bb 2.03(3) '4 545' '4 545'
C13b H14bb 2.03(3) '4 545' '4 545'
C11a H12aa 2.03(2) '4 645' '4 645'
C15a H16ac 2.04(4) '4 645' '4 645'
C15a H18aa 2.04(5) '4 645' '4 645'
C2b H9bc 2.04(2) '4 545' '4 545'
N2b H10b 2.05(2) '4 545' '4 545'
C6b H5b 2.05(2) '4 545' '4 545'
C15a H13a 2.05(2) '4 645' '4 645'
C13b H14ba 2.05(2) '4 545' '4 545'
C15a H16ab 2.05(4) '4 645' '4 645'
C13a H14ac 2.05(3) '4 645' '4 645'
C2a H9aa 2.06(3) '4 645' '4 645'
C11b H12bc 2.06(3) '4 545' '4 545'
C11b H12bb 2.07(2) '4 545' '4 545'
N1a H10a 2.07(2) '4 645' '4 645'
C6a H7aa 2.07(3) '4 645' '4 645'
C14a H13a 2.07(2) '4 645' '4 645'
C15b H17bc 2.07(3) '4 545' '4 545'
N1b H10b 2.07(2) '4 545' '4 545'
C2b H3b 2.08(2) '4 545' '4 545'
C2a H9ab 2.08(3) '4 645' '4 645'
F4b H10b 2.08(2) '4 545' '4 545'
C2a H3a 2.08(3) '4 645' '4 645'
H14ab H17ab 2.09(5) '4 645' '4 645'
C15a H17aa 2.09(3) '4 645' '4 645'
C14b H13b 2.10(3) '4 545' '4 545'
C15b H13b 2.10(2) '4 545' '4 545'
C4a H5a 2.10(3) '4 645' '4 645'
C6a H5a 2.11(3) '4 645' '4 645'
C13a H14aa 2.11(3) '4 645' '4 645'
C11a H12ac 2.12(4) '4 645' '4 645'
C2b H9bb 2.12(3) '4 545' '4 545'
C4b H3b 2.12(2) '4 545' '4 545'
C4b H8bc 2.12(5) '4 545' '4 545'
C11a N2a 2.124(2) '4 645' '4 645'
C4b H8ba 2.12(4) '4 545' '4 545'
C4b H5b 2.13(2) '4 545' '4 545'
C11b N2b 2.127(3) '4 545' '4 545'
C4a H8ac 2.13(4) '4 645' '4 645'
C15b H18bb 2.14(3) '4 545' '4 545'
C15b H18ba 2.14(4) '4 545' '4 545'
N1a N2a 2.146(2) '4 645' '4 645'
N2b N1b 2.147(2) '4 545' '4 545'
C15b H18bc 2.16(4) '4 545' '4 545'
C6a H7ac 2.16(3) '4 645' '4 645'
C15b H16bb 2.17(3) '4 545' '4 545'
C11a C10a 2.169(2) '4 645' '4 645'
C15a H18ac 2.17(5) '4 645' '4 645'
C6b H7bb 2.18(3) '4 545' '4 545'
C10b C11b 2.186(3) '4 545' '4 545'
C13b H14bc 2.20(3) '4 545' '4 545'
F2b F4b 2.209(4) '4 545' '4 545'
N3b N1b 2.214(2) '4 545' '4 545'
C4a H8ab 2.22(3) '4 645' '4 645'
N1a N3a 2.217(2) '4 645' '4 645'
C10a N3a 2.218(3) '4 645' '4 645'
F2b F3b 2.218(2) '4 545' '4 545'
F3b F1b 2.222(3) '4 545' '4 545'
F1a F4a 2.222(2) '4 645' '4 645'
C10b N3b 2.228(2) '4 545' '4 545'
C15b H16bc 2.23(3) '4 545' '4 545'
F2a F4a 2.2454(16) '4 645' '4 645'
H16bc H9bb 2.26(4) '4 545' '4 445'
F4a F3a 2.260(3) '4 645' '4 645'
F2a F3a 2.263(2) '4 645' '4 645'
H14ac H16ac 2.27(5) '4 645' '4 645'
F1b F4b 2.269(4) '4 545' '4 545'
F2b F1b 2.270(3) '4 545' '4 545'
F3b F4b 2.272(3) '4 545' '4 545'
F2a F1a 2.282(2) '4 645' '4 645'
F1a F3a 2.284(3) '4 645' '4 645'
H10b H18bc 2.29(4) '4 545' '4 545'
H7bc H5b 2.31(3) '4 545' '4 545'
H14bb H13b 2.31(4) '4 545' '4 545'
H14ab H13a 2.32(4) '4 645' '4 645'
H16ba H13b 2.32(3) '4 545' '4 545'
H14aa H12ac 2.33(4) '4 645' '2 665'
H9bc H3b 2.34(4) '4 545' '4 545'
H12bb H13b 2.37(3) '4 545' '4 545'
H17ba H16bb 2.37(5) '4 545' '4 545'
C3b C1b 2.376(3) '4 545' '4 545'
C5b C1b 2.378(3) '4 545' '4 545'
H14ac H12ac 2.38(5) '4 645' '2 665'
C3a C1a 2.384(3) '4 645' '4 645'
C5a C1a 2.385(3) '4 645' '4 645'
H14bc H18bb 2.39(4) '4 545' '4 545'
F1b H14bc 2.39(3) '4 545' '4 545'
H13a H18ac 2.39(6) '4 645' '4 645'
H3a H8ac 2.40(5) '4 645' '4 645'
C5a C3a 2.399(3) '4 645' '4 645'
H17bb H13b 2.40(4) '4 545' '4 545'
H14ba H13b 2.40(3) '4 545' '4 545'
C3b C5b 2.406(2) '4 545' '4 545'
H14aa H13a 2.41(3) '4 645' '4 645'
H13a H17aa 2.41(4) '4 645' '4 645'
H14ba H16bc 2.42(4) '4 545' '4 545'
H14bc H10b 2.42(3) '4 545' '4 545'
H10a H16ab 2.42(5) '4 645' '4 645'
C6b N2b 2.429(3) '4 545' '4 545'
H18aa H17ac 2.43(6) '4 645' '4 645'
C6b C4b 2.431(3) '4 545' '4 545'
C6a N2a 2.432(2) '4 645' '4 645'
C6a C4a 2.433(3) '4 645' '4 645'
C4b C2b 2.434(3) '4 545' '4 545'
C2a C4a 2.434(3) '4 645' '4 645'
H16ba H17bb 2.44(4) '4 545' '4 545'
H18ba H16bb 2.44(5) '4 545' '4 545'
C2b N2b 2.441(2) '4 545' '4 545'
H8ab H12aa 2.44(4) '4 645' '4 745'
H5b H8ba 2.45(4) '4 545' '4 545'
C2a N2a 2.446(3) '4 645' '4 645'
H17aa H18ac 2.45(6) '4 645' '4 645'
C14b N1b 2.454(2) '4 545' '4 545'
C1a N3a 2.454(2) '4 645' '4 645'
H18aa H16aa 2.46(5) '4 645' '4 645'
C2a C6a 2.457(3) '4 645' '4 645'
H16aa H17ac 2.46(4) '4 645' '4 645'
C1b N3b 2.458(3) '4 545' '4 545'
C14a N1a 2.459(2) '4 645' '4 645'
C6b C2b 2.462(2) '4 545' '4 545'
H9ac H3a 2.47(4) '4 645' '4 645'
H12ab H18ac 2.47(7) '4 645' '4 645'
C10b C1b 2.470(3) '4 545' '4 545'
C12b N3b 2.470(3) '4 545' '4 545'
C12a N3a 2.473(2) '4 645' '4 645'
C1a C10a 2.475(3) '4 645' '4 645'
C13b C16b 2.476(3) '4 545' '4 545'
C18a C17a 2.478(4) '4 645' '4 645'
C16b C17b 2.480(3) '4 545' '4 545'
F3b H14bb 2.49(3) '4 545' '1 645'
F1b H3b 2.49(2) '4 545' '4 445'
C17a C16a 2.497(3) '4 645' '4 645'
C16b C18b 2.499(3) '4 545' '4 545'
C18a C16a 2.499(3) '4 645' '4 645'
C17b C18b 2.499(4) '4 545' '4 545'
C17a C13a 2.500(3) '4 645' '4 645'
H16bb H8bb 2.51(5) '4 545' '4 455'
H9ba H13b 2.51(4) '4 545' '1 645'
C13b H16ba 2.51(3) '4 545' '4 545'
H12ba H13b 2.51(4) '4 545' '4 545'
C15b N1b 2.512(2) '4 545' '4 545'
C3b C8b 2.513(3) '4 545' '4 545'
H14ac H10a 2.51(4) '4 645' '4 645'
C5b C7b 2.514(3) '4 545' '4 545'
C5a C8a 2.519(3) '4 645' '4 645'
C15a N1a 2.519(3) '4 645' '4 645'
C11b H13b 2.52(2) '4 545' '4 545'
C16b H17ba 2.52(4) '4 545' '4 545'
C18a C13a 2.523(3) '4 645' '4 645'
C3a C8a 2.523(3) '4 645' '4 645'
C3b C9b 2.524(3) '4 545' '4 545'
H14ab H9aa 2.52(4) '4 645' '2 565'
C1a C9a 2.527(3) '4 645' '4 645'
C5b C8b 2.529(3) '4 545' '4 545'
C13b C17b 2.530(3) '4 545' '4 545'
C1b C9b 2.531(3) '4 545' '4 545'
C13b C10b 2.533(3) '4 545' '4 545'
C5a C7a 2.533(3) '4 645' '4 645'
C1a C7a 2.534(3) '4 645' '4 645'
C12b N1b 2.535(3) '4 545' '4 545'
C1b C7b 2.536(3) '4 545' '4 545'
C10a C13a 2.536(3) '4 645' '4 645'
C3a C9a 2.537(3) '4 645' '4 645'
C12a N1a 2.537(2) '4 645' '4 645'
H5b H18ac 2.54(6) '4 545' '4 745'
H5a H7aa 2.54(4) '4 645' '4 645'
N3b H12bc 2.54(3) '4 545' '4 545'
H7bb H18bc 2.54(4) '4 545' '4 545'
C5b H7bc 2.55(2) '4 545' '4 545'
H5a H8aa 2.55(4) '4 645' '4 645'
H13a H12ac 2.55(4) '4 645' '4 645'
C18a H17ac 2.56(4) '4 645' '4 645'
H17bc H18bc 2.57(5) '4 545' '4 545'
N2b H7ba 2.57(3) '4 545' '4 545'
C16a C13a 2.569(3) '4 645' '4 645'
C3b H9bc 2.57(2) '4 545' '4 545'
C13b C18b 2.573(3) '4 545' '4 545'
C11a C13a 2.573(3) '4 645' '4 645'
C13b C11b 2.573(3) '4 545' '4 545'
N3a H12aa 2.57(2) '4 645' '4 645'
H12ab H13a 2.58(4) '4 645' '4 645'
C12b H13b 2.58(2) '4 545' '4 545'
H17ab H16ac 2.58(5) '4 645' '4 645'
C3a H9ac 2.59(3) '4 645' '4 645'
H17ba H18ba 2.59(5) '4 545' '4 545'
C13a H17ab 2.60(3) '4 645' '4 645'
H7bb H7ab 2.60(4) '4 545' '4 645'
N1b H14bb 2.60(3) '4 545' '4 545'
C15a C14a 2.608(3) '4 645' '4 645'
H3b H8bc 2.61(5) '4 545' '4 545'
F3b H12bb 2.61(2) '4 545' '4 535'
C11a H13a 2.61(2) '4 645' '4 645'
C16a H18aa 2.61(5) '4 645' '4 645'
H12ba H17bb 2.62(4) '4 545' '4 545'
C14a H17ab 2.62(3) '4 645' '4 645'
C14b C15b 2.618(3) '4 545' '4 545'
C17a H16aa 2.62(2) '4 645' '4 645'
H7ab H16ab 2.62(5) '4 645' '4 645'
C18a H13a 2.62(2) '4 645' '4 645'
C8a H3a 2.62(3) '4 645' '4 645'
C16b H18ba 2.62(4) '4 545' '4 545'
C13b H17bb 2.62(3) '4 545' '4 545'
H17ab H9ab 2.62(4) '4 645' '4 655'
C17b H16ba 2.63(3) '4 545' '4 545'
C5b H8ba 2.63(4) '4 545' '4 545'
H18ab H16ab 2.63(5) '4 645' '4 645'
C1b H7ba 2.63(3) '4 545' '4 545'
C10a H16ab 2.63(4) '4 645' '4 645'
C7b H5b 2.63(2) '4 545' '4 545'
C17a H13a 2.63(2) '4 645' '4 645'
N1b H17bc 2.64(3) '4 545' '4 545'
C16b H17bb 2.64(3) '4 545' '4 545'
C5a H8aa 2.64(3) '4 645' '4 645'
C18b H17ba 2.64(4) '4 545' '4 545'
N1a H14aa 2.65(3) '4 645' '4 645'
C18a H16ab 2.65(4) '4 645' '4 645'
C16a H17ac 2.65(3) '4 645' '4 645'
H7ba H8aa 2.65(4) '4 545' '4 655'
C13a H17aa 2.65(3) '4 645' '4 645'
C16b H13b 2.65(2) '4 545' '4 545'
C12a H13a 2.66(2) '4 645' '4 645'
C17a H18ac 2.67(5) '4 645' '4 645'
C3a H8ac 2.67(4) '4 645' '4 645'
C18a H16aa 2.67(2) '4 645' '4 645'
C18b H17bc 2.67(3) '4 545' '4 545'
C17a H18aa 2.67(5) '4 645' '4 645'
F2b H16ba 2.67(3) '4 545' '4 535'
C17b H13b 2.68(2) '4 545' '4 545'
N3b H8aa 2.68(3) '4 545' '4 655'
N1a H18ab 2.68(3) '4 645' '4 645'
F2b H17bb 2.68(3) '4 545' '4 535'
C9b H3b 2.68(3) '4 545' '4 545'
N3b H9bb 2.68(3) '4 545' '4 545'
C8a H5a 2.68(3) '4 645' '4 645'
C13a H18ab 2.69(3) '4 645' '4 645'
H12ab H18ab 2.69(5) '4 645' '4 645'
C5a H7aa 2.69(3) '4 645' '4 645'
C10b H18bc 2.69(4) '4 545' '4 545'
C16a H17ab 2.69(3) '4 645' '4 645'
C13a H16ac 2.69(4) '4 645' '4 645'
C18a H17aa 2.70(3) '4 645' '4 645'
H16bc H18bb 2.70(5) '4 545' '4 545'
N1a H14ac 2.70(3) '4 645' '4 645'
C17a H14ab 2.70(3) '4 645' '4 645'
N2a H7ac 2.70(3) '4 645' '4 645'
C8b H3b 2.71(3) '4 545' '4 545'
H9aa H17aa 2.71(4) '4 645' '2 665'
H9bc H14ba 2.71(4) '4 545' '1 645'
H8ac H17ac 2.71(5) '4 645' '4 735'
F2b H8bc 2.72(5) '4 545' '4 445'
C17a H16ac 2.72(4) '4 645' '4 645'
H7bc H7ab 2.73(4) '4 545' '4 645'
H7bb H10b 2.73(3) '4 545' '4 545'
C13a H18ac 2.73(5) '4 645' '4 645'
C7a H5a 2.73(3) '4 645' '4 645'
N1b H14bc 2.73(3) '4 545' '4 545'
C3b H8bc 2.73(5) '4 545' '4 545'
C1a H9aa 2.73(3) '4 645' '4 645'
C18b H16bb 2.74(3) '4 545' '4 545'
C17b H16bb 2.74(3) '4 545' '4 545'
C14a H12ac 2.74(4) '4 645' '2 665'
H7bb H16ab 2.74(5) '4 545' '4 645'
N2a H9aa 2.75(3) '4 645' '4 645'
C9a H3a 2.75(3) '4 645' '4 645'
H14bb H12bb 2.75(4) '4 545' '1 645'
C8b H5b 2.76(2) '4 545' '4 545'
C1a H10a 2.76(3) '4 645' '4 645'
C4b C1b 2.761(3) '4 545' '4 545'
C17b H18bc 2.76(4) '4 545' '4 545'
H9ac H17ab 2.76(4) '4 645' '2 665'
C16b H14ba 2.77(2) '4 545' '4 545'
N2b H9bb 2.77(3) '4 545' '4 545'
H9ab H17ac 2.77(4) '4 645' '4 635'
C18b H16bc 2.77(3) '4 545' '4 545'
C16a H18ab 2.77(3) '4 645' '4 645'
C1a C4a 2.770(3) '4 645' '4 645'
C1b H10b 2.77(2) '4 545' '4 545'
C13b H17bc 2.77(3) '4 545' '4 545'
C10b H14bc 2.77(2) '4 545' '4 545'
C14a H16ac 2.77(4) '4 645' '4 645'
C15a H14ab 2.78(3) '4 645' '4 645'
H9ac H16ac 2.78(5) '4 645' '4 635'
H5b H7ab 2.78(3) '4 545' '4 645'
H16ba H8bb 2.78(5) '4 545' '4 455'
C1b H9ba 2.78(3) '4 545' '4 545'
C16b H18bb 2.79(3) '4 545' '4 545'
H7ab H10a 2.79(3) '4 645' '4 645'
C1a H7ac 2.79(3) '4 645' '4 645'
N1a H16ab 2.79(4) '4 645' '4 645'
H9bc H16ba 2.79(4) '4 545' '1 645'
F4b H7aa 2.79(3) '4 545' '4 645'
C2a C5a 2.795(3) '4 645' '4 645'
C1b H9bb 2.80(3) '4 545' '4 545'
C13a H16ab 2.80(4) '4 645' '4 645'
C1a H7ab 2.80(3) '4 645' '4 645'
C3b C6b 2.798(3) '4 545' '4 545'
F2b H13b 2.80(3) '4 545' '4 535'
N1a H12ab 2.80(4) '4 645' '4 645'
C3a C6a 2.803(3) '4 645' '4 645'
C15a H14ac 2.80(3) '4 645' '4 645'
C5b C2b 2.804(3) '4 545' '4 545'
H10a H16ac 2.80(5) '4 645' '4 645'
N1b H12bb 2.81(2) '4 545' '4 545'
H17ba H16ba 2.81(5) '4 545' '4 545'
F2b H9ba 2.81(3) '4 545' '1 645'
C1a H9ab 2.81(3) '4 645' '4 645'
H18aa H16ab 2.82(6) '4 645' '4 645'
N3a H9ab 2.82(3) '4 645' '4 645'
H18ab H13a 2.82(4) '4 645' '4 645'
H14ac H13a 2.83(3) '4 645' '4 645'
H14ba H9ba 2.83(4) '4 545' '1 655'
C15b H14ba 2.83(2) '4 545' '4 545'
H14ab H17aa 2.83(4) '4 645' '4 645'
H14bc H12bb 2.83(3) '4 545' '1 645'
H18ba H16bc 2.83(5) '4 545' '4 545'
H5a H8ab 2.83(4) '4 645' '4 645'
N1b H12ba 2.84(3) '4 545' '4 545'
F3b H9ba 2.84(3) '4 545' '1 645'
H17ab H13a 2.84(4) '4 645' '4 645'
C13b H10b 2.84(2) '4 545' '4 545'
C10a H14ac 2.84(3) '4 645' '4 645'
C7a N2a 2.844(3) '4 645' '4 645'
C13b H18bb 2.84(3) '4 545' '4 545'
H17ac H18ac 2.85(7) '4 645' '4 645'
C16a H14ac 2.85(3) '4 645' '4 645'
C17b H18ba 2.85(4) '4 545' '4 545'
H18aa H8ac 2.85(6) '4 645' 4
H14ab H9ac 2.85(4) '4 645' '2 565'
C3b H8bb 2.85(4) '4 545' '4 545'
H14ba H16ba 2.85(4) '4 545' '4 545'
C13a H10a 2.86(2) '4 645' '4 645'
N2b H9ba 2.86(3) '4 545' '4 545'
H7bc H16ab 2.86(4) '4 545' '4 645'
H14ac H17ab 2.86(4) '4 645' '4 645'
C18b H14bc 2.86(2) '4 545' '4 545'
H3b H14ba 2.86(3) '4 545' '1 645'
C7b N2b 2.864(3) '4 545' '4 545'
H9ab H16ac 2.87(5) '4 645' '4 635'
F2b H12ba 2.87(3) '4 545' '4 535'
H9ab H16aa 2.87(4) '4 645' '4 635'
C9b N2b 2.872(3) '4 545' '4 545'
H17ba H8ab 2.88(5) '4 545' 4
C14b H18bb 2.88(3) '4 545' '4 545'
C9a N2a 2.880(3) '4 645' '4 645'
N1a H12ac 2.88(4) '4 645' '4 645'
H9ac H17aa 2.88(4) '4 645' '2 665'
N2a H7ab 2.89(2) '4 645' '4 645'
N2a H9ab 2.89(3) '4 645' '4 645'
C18b H10b 2.89(2) '4 545' '4 545'
H8ba H12aa 2.89(4) '4 545' '4 745'
C13b H16bc 2.90(3) '4 545' '4 545'
C10a H7ab 2.90(2) '4 645' '4 645'
C11a H18ab 2.90(3) '4 645' '4 645'
C13b H18bc 2.91(4) '4 545' '4 545'
H7ba H8ac 2.91(5) '4 545' '4 655'
C17b N1b 2.915(3) '4 545' '4 545'
H10b H18bb 2.92(3) '4 545' '4 545'
H5b H7aa 2.92(3) '4 545' '4 645'
H17ab H16aa 2.92(4) '4 645' '4 645'
C5a H8ab 2.92(3) '4 645' '4 645'
F3b N1b 2.924(2) '4 545' '1 645'
F2b H3b 2.93(2) '4 545' '4 445'
H3b H18bb 2.93(4) '4 545' '4 645'
C9a H14ab 2.94(3) '4 645' '2 665'
N1b H18bc 2.94(4) '4 545' '4 545'
H7bb H7aa 2.94(4) '4 545' '4 645'
C15b H14bc 2.95(3) '4 545' '4 545'
H9aa H13a 2.95(4) '4 645' '2 665'
C14b H16bc 2.95(3) '4 545' '4 545'
C16a H10a 2.95(3) '4 645' '4 645'
C7b H7ab 2.95(3) '4 545' '4 645'
C18a N1a 2.956(3) '4 645' '4 645'
C10b H7ba 2.96(3) '4 545' '4 545'
H3b H8bb 2.96(5) '4 545' '4 545'
B1b H10b 2.97(2) '4 545' '4 545'
H14bb H12bc 2.97(4) '4 545' '1 645'
C5b H8bb 2.97(4) '4 545' '4 545'
C10b H7bb 2.97(3) '4 545' '4 545'
F4b C10b 2.978(4) '4 545' '4 545'
H7bb H16aa 2.98(4) '4 545' '4 645'
H9ba H16ba 2.98(4) '4 545' '1 645'
C14a H10a 2.98(2) '4 645' '4 645'
F4b H7bb 2.98(3) '4 545' '4 545'
F3b C11b 2.982(3) '4 545' '1 645'
C11b H17bc 2.98(3) '4 545' '4 545'
C17a H9ab 2.99(3) '4 645' '4 655'
F1b H10b 3.00(2) '4 545' '4 545'
F1b H9bc 3.00(3) '4 545' '4 445'
C5b H18ac 3.00(5) '4 545' '4 745'
C4a H12aa 3.00(3) '4 645' '4 745'
H17ac H16ac 3.00(5) '4 645' '4 645'
C14b H10b 3.00(2) '4 545' '4 545'
F3b H12ba 3.01(3) '4 545' '4 535'
C1b H7bb 3.01(3) '4 545' '4 545'
H18aa H17aa 3.01(6) '4 645' '4 645'
F1b H18bb 3.01(3) '4 545' '4 545'
H14bc H13b 3.02(4) '4 545' '4 545'
H17bb H16bb 3.02(4) '4 545' '4 545'
C3b H18bb 3.02(3) '4 545' '4 645'
C14b C10b 3.020(3) '4 545' '4 545'
H8ac H18ac 3.02(7) '4 645' '4 735'
H17ba H18bc 3.02(6) '4 545' '4 545'
C5a H7ab 3.02(3) '4 645' '4 645'
C10a C14a 3.021(3) '4 645' '4 645'
H14ab H16ac 3.03(5) '4 645' '4 645'
H17bc H13b 3.03(4) '4 545' '4 545'
C18a H12ab 3.03(4) '4 645' '4 645'
H5b H5a 3.03(4) '4 545' '4 645'
N3b H16bc 3.03(3) '4 545' '4 645'
N3a H12ab 3.03(4) '4 645' '4 645'
H17bb H8bc 3.03(6) '4 545' '4 455'
H18ab H16aa 3.03(4) '4 645' '4 645'
H12bc H8bb 3.03(5) '4 545' 4
C16b H8bb 3.03(4) '4 545' '4 455'
C17a C14a 3.034(3) '4 645' '4 645'
H9aa H17ab 3.04(4) '4 645' '2 665'
C9b H14ba 3.04(3) '4 545' '1 645'
H14bb H9ba 3.04(4) '4 545' '1 655'
N3b H12ba 3.05(3) '4 545' '4 545'
H9bc H18bb 3.05(4) '4 545' '4 645'
C2a H14ab 3.05(3) '4 645' '2 665'
F1b H9bb 3.06(3) '4 545' '1 645'
C14b C16b 3.065(3) '4 545' '4 545'
C16a N1a 3.066(3) '4 645' '4 645'
C8b H18ab 3.07(3) '4 545' '4 745'
C2b H18bb 3.07(3) '4 545' '4 645'
N1b H17bb 3.07(3) '4 545' '4 545'
N3b H16bb 3.07(3) '4 545' '4 645'
N3b H7ba 3.08(3) '4 545' '4 545'
C3b H9ba 3.08(3) '4 545' '4 545'
H8ab H17ac 3.08(5) '4 645' '4 735'
H16bb H18bb 3.08(4) '4 545' '4 545'
N3a H7ac 3.09(3) '4 645' '4 645'
C13b H12bb 3.09(2) '4 545' '4 545'
H8ac H17aa 3.09(4) '4 645' '4 735'
H14ba H18bb 3.09(4) '4 545' '4 545'
H14bc H18bc 3.10(4) '4 545' '4 545'
H8ba H8ab 3.10(5) '4 545' '4 645'
H7bc H8ac 3.10(4) '4 545' '4 655'
N2b H7bb 3.10(3) '4 545' '4 545'
H5b H18ab 3.10(4) '4 545' '4 745'
C11a H10a 3.10(2) '4 645' '4 645'
C5b H7aa 3.10(3) '4 545' '4 645'
H7ba H17bc 3.10(5) '4 545' '4 545'
H14ba H9bb 3.11(4) '4 545' '4 445'
H18ba H8aa 3.11(4) '4 545' 4
C14b C18b 3.112(3) '4 545' '4 545'
H9bc H16bc 3.11(4) '4 545' '1 645'
C13a H12ab 3.12(4) '4 645' '4 645'
N1b C18b 3.116(3) '4 545' '4 545'
H9bb H18bb 3.12(4) '4 545' '4 645'
C11b H10b 3.12(2) '4 545' '4 545'
H14ab H12ac 3.12(5) '4 645' '2 665'
C8a H12aa 3.12(3) '4 645' '4 745'
C8b H5a 3.12(3) '4 545' '4 645'
F3b H9bb 3.13(3) '4 545' '1 645'
C12a C13a 3.127(3) '4 645' '4 645'
N3a H10a 3.13(3) '4 645' '4 645'
H14bc H12bc 3.13(4) '4 545' '1 645'
C13b C12b 3.132(3) '4 545' '4 545'
N3b H12bb 3.13(2) '4 545' '4 545'
H14bc H9bc 3.14(3) '4 545' '4 445'
C9b H16bc 3.14(3) '4 545' '4 645'
C16a C14a 3.142(3) '4 645' '4 645'
N3a H12ac 3.15(4) '4 645' '4 645'
C10a H7ac 3.15(3) '4 645' '4 645'
C5b H7bb 3.15(3) '4 545' '4 545'
H17bc H18ba 3.15(5) '4 545' '4 545'
H14ac H16ab 3.15(5) '4 645' '4 645'
N3b H10b 3.15(2) '4 545' '4 545'
C13b H12ba 3.16(3) '4 545' '4 545'
F4b H18bc 3.16(4) '4 545' '4 545'
F3b C10b 3.161(3) '4 545' '1 645'
C3a H9ab 3.16(3) '4 645' '4 645'
C10b C6b 3.166(3) '4 545' '4 545'
C10a H14aa 3.17(3) '4 645' '4 645'
C3a H8aa 3.17(3) '4 645' '4 645'
H5b H8bb 3.18(4) '4 545' '4 545'
C5b H7ba 3.18(3) '4 545' '4 545'
H7bc H3a 3.18(4) '4 545' '4 655'
C3a H9aa 3.18(3) '4 645' '4 645'
H17bc H12ba 3.18(4) '4 545' '4 545'
H16ba H8bc 3.18(5) '4 545' '4 455'
C2b N3b 3.182(3) '4 545' '4 545'
B1b H3b 3.18(2) '4 545' '4 445'
C10b H14bb 3.19(3) '4 545' '4 545'
C10a C16a 3.189(3) '4 645' '4 645'
C13a H12ac 3.19(4) '4 645' '4 645'
C9a H16ac 3.19(4) '4 645' '4 635'
H16bc H13b 3.19(4) '4 545' '4 545'
F3b H12bb 3.19(2) '4 545' '1 645'
C10b C7b 3.193(3) '4 545' '4 545'
H5a H7ab 3.19(4) '4 645' '4 645'
C12a H14aa 3.19(3) '4 645' '2 565'
C2a N3a 3.195(2) '4 645' '4 645'
C6a C10a 3.196(3) '4 645' '4 645'
C14a H9aa 3.20(3) '4 645' '2 565'
H8ba H18ac 3.20(7) '4 545' '4 745'
C14b H16ba 3.20(3) '4 545' '4 545'
C16a H9ab 3.20(3) '4 645' '4 655'
C3b H14ba 3.21(2) '4 545' '1 645'
C12a H18ac 3.21(5) '4 645' '4 645'
C7b H16ab 3.21(4) '4 545' '4 645'
C14b H9ba 3.21(3) '4 545' '1 655'
C7b H10b 3.21(2) '4 545' '4 545'
B1b H12ba 3.21(3) '4 545' '4 535'
C17a H18ab 3.21(3) '4 645' '4 645'
C10b H13b 3.22(3) '4 545' '4 545'
C13b H9ba 3.22(3) '4 545' '1 655'
C12b H17bb 3.22(3) '4 545' '4 545'
C10b C18b 3.221(3) '4 545' '4 545'
C10a C7a 3.221(3) '4 645' '4 645'
H7ba H10b 3.22(4) '4 545' '4 545'
C9b H18bb 3.22(3) '4 545' '4 645'
C10b H17bc 3.22(3) '4 545' '4 545'
C12a H18ab 3.23(3) '4 645' '4 645'
C9a H17aa 3.23(3) '4 645' '2 665'
H7bb H5b 3.23(3) '4 545' '4 545'
H7bc H16aa 3.23(3) '4 545' '4 645'
C6b H10b 3.23(2) '4 545' '4 545'
H14aa H10a 3.23(4) '4 645' '4 645'
C17b H7ac 3.24(3) '4 545' '4 655'
C9b N3b 3.239(3) '4 545' '4 545'
F4b H12ba 3.24(3) '4 545' '4 535'
C4b H18ab 3.24(3) '4 545' '4 745'
F2b H9bb 3.24(3) '4 545' '1 645'
C10b C15b 3.246(3) '4 545' '4 545'
C12b H5a 3.25(3) '4 545' '4 655'
N2b H8aa 3.25(3) '4 545' '4 655'
F2b H12bb 3.25(2) '4 545' '4 535'
N1a H14ab 3.25(3) '4 645' '4 645'
C1a H9ac 3.25(3) '4 645' '4 645'
C5a H3a 3.25(3) '4 645' '4 645'
C12b H14bb 3.25(3) '4 545' '1 655'
H7ba H3a 3.25(4) '4 545' '4 655'
C16b H9bb 3.25(3) '4 545' '4 445'
C14b H12bb 3.26(2) '4 545' '1 645'
C14a H17aa 3.26(3) '4 645' '4 645'
C3b H9bb 3.26(3) '4 545' '4 545'
C9a N3a 3.257(3) '4 645' '4 645'
B1b H9ba 3.26(3) '4 545' '1 645'
C10a H13a 3.26(2) '4 645' '4 645'
C10a H16ac 3.26(4) '4 645' '4 645'
C17b H12ba 3.26(3) '4 545' '4 545'
C1b H7bc 3.26(2) '4 545' '4 545'
C13a H17ac 3.26(4) '4 645' '4 645'
C3a H8ab 3.26(3) '4 645' '4 645'
H17ba H7ac 3.27(5) '4 545' '4 655'
H3b H9ba 3.27(4) '4 545' '4 545'
C18b H16ba 3.27(3) '4 545' '4 545'
C10a H9aa 3.27(3) '4 645' '4 645'
N3a H9aa 3.27(3) '4 645' '4 645'
F3b C12b 3.272(3) '4 545' '4 535'
C18a H17ab 3.27(3) '4 645' '4 645'
H14ab H3a 3.27(5) '4 645' '2 565'
C9b H13b 3.27(2) '4 545' '1 645'
C10a C15a 3.274(3) '4 645' '4 645'
N1b H14ba 3.27(2) '4 545' '4 545'
C12a H8ab 3.28(4) '4 645' '4 545'
C1a H3a 3.28(3) '4 645' '4 645'
C6a H10a 3.28(2) '4 645' '4 645'
C1b H5b 3.28(2) '4 545' '4 545'
N1a H16ac 3.28(4) '4 645' '4 645'
C5b H8bc 3.29(5) '4 545' '4 545'
H7ac H16ab 3.29(5) '4 645' '4 645'
F3b N3b 3.289(2) '4 545' '1 645'
H14aa H12aa 3.29(4) '4 645' '2 665'
F1b H12bb 3.29(2) '4 545' '1 645'
C17a H8ac 3.29(4) '4 645' 4
C6b H7aa 3.29(3) '4 545' '4 645'
C1a H7aa 3.30(3) '4 645' '4 645'
N1a H18ac 3.30(5) '4 645' '4 645'
C11b H17bb 3.30(3) '4 545' '4 545'
C5b H18ab 3.30(3) '4 545' '4 745'
C8b H16bb 3.30(3) '4 545' '4 635'
C7a H10a 3.30(2) '4 645' '4 645'
C5b H7ab 3.30(2) '4 545' '4 645'
C3a H14ab 3.30(3) '4 645' '2 665'
N1a H12aa 3.30(3) '4 645' '4 645'
C18a H16ac 3.30(4) '4 645' '4 645'
C2b H14ba 3.30(2) '4 545' '1 645'
C1b H9bc 3.31(2) '4 545' '4 545'
C18b H17bb 3.31(3) '4 545' '4 545'
C9b H16ba 3.31(3) '4 545' '1 645'
C1b H3b 3.31(2) '4 545' '4 545'
C5a H7ac 3.31(3) '4 645' '4 645'
C9a H17ab 3.31(3) '4 645' '2 665'
C18a H8ac 3.31(4) '4 645' 4
H9bc H14ba 3.31(4) '4 545' '4 645'
C17a H9ac 3.32(3) '4 645' '2 565'
C18b H18aa 3.32(5) '4 545' '4 645'
H14bb H10b 3.32(3) '4 545' '4 545'
C16b H17bc 3.32(3) '4 545' '4 545'
H7ba H18bc 3.32(5) '4 545' '4 545'
C17a H16ab 3.33(4) '4 645' '4 645'
C15b H10b 3.33(2) '4 545' '4 545'
C13a H18aa 3.33(5) '4 645' '4 645'
H9bc H13b 3.33(3) '4 545' '1 645'
C7a H16ab 3.33(4) '4 645' '4 645'
H17ba H8bc 3.33(6) '4 545' '4 455'
C5a H12aa 3.34(2) '4 645' '4 745'
C13a H16aa 3.34(3) '4 645' '4 645'
H14aa H9aa 3.34(4) '4 645' '2 565'
H7bc H18ac 3.34(6) '4 545' '4 745'
C7b H8ac 3.34(4) '4 545' '4 655'
C12a H14ac 3.34(3) '4 645' '2 565'
C1a H5a 3.34(3) '4 645' '4 645'
C13b H17ba 3.34(4) '4 545' '4 545'
C3a H5a 3.34(3) '4 645' '4 645'
N3a H8ab 3.34(3) '4 645' '4 545'
C17a H14ac 3.34(3) '4 645' '4 645'
H9ac H16aa 3.35(4) '4 645' '4 635'
C3b H5b 3.35(2) '4 545' '4 545'
B1b H9bb 3.35(3) '4 545' '1 645'
C5b H3b 3.35(2) '4 545' '4 545'
C7b H7aa 3.35(3) '4 545' '4 645'
H18ab H17ac 3.35(5) '4 645' '4 645'
C17a H9aa 3.35(3) '4 645' '2 565'
N1b H12bc 3.35(3) '4 545' '4 545'
F4b H7ac 3.35(3) '4 545' '4 645'
N3b H9ba 3.36(3) '4 545' '4 545'
C16a H17aa 3.36(3) '4 645' '4 645'
C7b H8aa 3.36(3) '4 545' '4 655'
C1b H8aa 3.36(3) '4 545' '4 655'
H14ac H12aa 3.36(4) '4 645' '2 665'
C16b H9bc 3.36(2) '4 545' '1 655'
F3b N2b 3.359(2) '4 545' '1 645'
H17ba H8bb 3.36(5) '4 545' '4 455'
H14bc H16bc 3.36(4) '4 545' '4 545'
H3a H8ab 3.36(5) '4 645' '4 645'
C8b H16ba 3.36(3) '4 545' '4 635'
H18ba H8ab 3.36(5) '4 545' 4
C16a H13a 3.37(2) '4 645' '4 645'
C5a H8ac 3.37(4) '4 645' '4 645'
H3a H8aa 3.37(4) '4 645' '4 645'
C5b H5a 3.38(3) '4 545' '4 645'
C3b H8ba 3.38(4) '4 545' '4 545'
C17b H18bb 3.38(3) '4 545' '4 545'
H18ba H8ac 3.38(5) '4 545' 4
B1b H12bb 3.38(2) '4 545' '4 535'
H9ba H12bb 3.39(3) '4 545' '1 645'
C9a H16aa 3.39(3) '4 645' '4 635'
C8a H17ac 3.39(3) '4 645' '4 735'
H12ab H14aa 3.39(5) '4 645' '2 565'
C6a N3a 3.394(2) '4 645' '4 645'
H7ba H5b 3.40(4) '4 545' '4 545'
B1b H14bc 3.40(3) '4 545' '4 545'
F2b C9b 3.399(3) '4 545' '1 645'
C11a C18a 3.400(4) '4 645' '4 645'
C6b H8aa 3.40(3) '4 545' '4 655'
C7b H16aa 3.40(2) '4 545' '4 645'
C7b H18bc 3.41(4) '4 545' '4 545'
H14aa H10a 3.41(4) '4 645' '2 565'
H7bb H7ac 3.41(4) '4 545' '4 645'
C18b H14ba 3.41(2) '4 545' '4 545'
C18b H13b 3.41(2) '4 545' '4 545'
H16bb H12bc 3.41(4) '4 545' '4 445'
C6b N3b 3.409(3) '4 545' '4 545'
C15b H14bb 3.41(3) '4 545' '4 545'
C11b C17b 3.410(3) '4 545' '4 545'
C15a H10a 3.41(3) '4 645' '4 645'
C6b H7ab 3.41(2) '4 545' '4 645'
H13a H17ac 3.41(4) '4 645' '4 645'
H9bb H16bb 3.41(4) '4 545' '4 645'
H14bb H12ba 3.42(4) '4 545' '1 645'
C16b H18bc 3.42(4) '4 545' '4 545'
C12b H14bc 3.42(3) '4 545' '1 655'
H3a H9ab 3.42(4) '4 645' '4 645'
H9ac H17ab 3.42(4) '4 645' '4 635'
H18ab H17aa 3.42(4) '4 645' '4 645'
H7ba H16aa 3.42(4) '4 545' '4 645'
C2b H18ba 3.42(3) '4 545' '4 645'
C13b H16bb 3.43(3) '4 545' '4 545'
C16a H14ab 3.43(3) '4 645' '4 645'
F2b H7ac 3.43(3) '4 545' '4 645'
H9bc H16bc 3.43(4) '4 545' '4 645'
C14b H12bc 3.43(3) '4 545' '1 645'
H3a H9aa 3.43(4) '4 645' '4 645'
H7bc H16ac 3.43(5) '4 545' '4 645'
C9a H17ab 3.44(3) '4 645' '4 635'
F1b C3b 3.439(3) '4 545' '4 445'
C17b H16bc 3.44(3) '4 545' '4 545'
C10a H18ab 3.44(3) '4 645' '4 645'
C10b H9ba 3.44(3) '4 545' '4 545'
H7bc H7aa 3.45(4) '4 545' '4 645'
C2b H14bb 3.45(3) '4 545' '1 645'
C10b H18bb 3.45(3) '4 545' '4 545'
H18ab H7ac 3.45(4) '4 645' '4 645'
C16a H9ac 3.45(3) '4 645' '4 655'
C2a C10a 3.456(3) '4 645' '4 645'
C8b H12ab 3.46(4) '4 545' '4 745'
C14b H9bc 3.46(3) '4 545' '1 655'
F4b H14bc 3.46(3) '4 545' '4 545'
C5b H18aa 3.46(5) '4 545' '4 745'
F3b C9b 3.460(3) '4 545' '1 645'
H17ba H16bc 3.46(5) '4 545' '4 545'
H17bc H7ac 3.46(5) '4 545' '4 655'
H3b H9bb 3.46(4) '4 545' '4 545'
C10b C2b 3.464(3) '4 545' '4 545'
C11a H18ac 3.47(5) '4 645' '4 645'
C16a H18ac 3.47(5) '4 645' '4 645'
C15a H14aa 3.48(3) '4 645' '4 645'
C13a H9aa 3.48(3) '4 645' '2 565'
C13b H18ba 3.48(3) '4 545' '4 545'
C4b H5a 3.48(3) '4 545' '4 645'
H17ab H18ac 3.48(6) '4 645' '4 645'
H18aa H13a 3.48(6) '4 645' '4 645'
C9b H14bb 3.49(3) '4 545' '1 645'
H18aa H16ac 3.49(6) '4 645' '4 645'
N1b H18bb 3.49(3) '4 545' '4 545'
H16ab H17ac 3.49(5) '4 645' '4 645'
C3a H12aa 3.49(3) '4 645' '4 745'
H3a H17aa 3.49(4) '4 645' '4 735'
C11a C1a 3.497(2) '4 645' '4 645'
H7ac H10a 3.50(4) '4 645' '4 645'
H18ba H16ba 3.50(5) '4 545' '4 545'
F2b H7aa 3.50(3) '4 545' '4 645'
F2b C12b 3.500(3) '4 545' '4 535'
C3b H18ba 3.50(4) '4 545' '4 645'
C14a H16ab 3.50(4) '4 645' '4 645'
H5a H12aa 3.50(4) '4 645' '4 745'
C11b C1b 3.505(3) '4 545' '4 545'
H12bb H10b 3.50(3) '4 545' '1 655'
H17bc H16ba 3.51(4) '4 545' '4 545'
C14b H18bc 3.51(4) '4 545' '4 545'
H16bb H8bc 3.51(6) '4 545' '4 455'
F4b H18bb 3.51(3) '4 545' '4 545'
C11a C15a 3.513(3) '4 645' '4 645'
H17ba H13b 3.52(4) '4 545' '4 545'
C12b H7aa 3.52(3) '4 545' '4 655'
C11b H5a 3.52(3) '4 545' '4 655'
C11b H14bb 3.52(3) '4 545' '4 545'
F2b C8b 3.524(3) '4 545' '4 445'
H18aa H17ab 3.53(6) '4 645' '4 645'
H8ac H12aa 3.53(5) '4 645' '4 745'
H8ba H7ac 3.53(4) '4 545' '4 745'
C12b H17bc 3.53(3) '4 545' '4 545'
H9aa H10a 3.53(4) '4 645' '4 645'
H17ba H18bb 3.53(5) '4 545' '4 545'
C11b C15b 3.531(3) '4 545' '4 545'
H14aa H17ab 3.53(4) '4 645' '4 645'
N3b H5a 3.54(3) '4 545' '4 655'
F4b C6b 3.536(4) '4 545' '4 545'
H16aa H17aa 3.54(4) '4 645' '4 645'
C6b H8ac 3.54(4) '4 545' '4 655'
F2b C16b 3.544(3) '4 545' '4 535'
C18b H7bb 3.55(3) '4 545' '4 545'
C1b N1b 3.546(2) '4 545' '4 545'
C11b H8aa 3.55(3) '4 545' '4 655'
H12ab H8ab 3.55(5) '4 645' '4 545'
F4b C1b 3.550(4) '4 545' '4 545'
C1a N1a 3.551(2) '4 645' '4 645'
F3b C12b 3.552(3) '4 545' '1 645'
F2b C17b 3.556(3) '4 545' '4 535'
H14ab H17ac 3.56(5) '4 645' '4 645'
H9bc H14bb 3.56(4) '4 545' '1 645'
F2b H9bc 3.56(2) '4 545' '1 645'
F1b H16bc 3.56(3) '4 545' '1 545'
C12b N2b 3.565(3) '4 545' '4 545'
C4b H18aa 3.57(5) '4 545' '4 745'
C3b H14bb 3.57(3) '4 545' '1 645'
H16bc H12bc 3.57(4) '4 545' '4 445'
H17ba H8ba 3.57(5) '4 545' '4 455'
N1b H7ba 3.57(3) '4 545' '4 545'
F3b H13b 3.57(3) '4 545' '4 535'
F3b H14bc 3.57(2) '4 545' '1 645'
B1b H14bb 3.57(3) '4 545' '1 645'
C12a N2a 3.573(2) '4 645' '4 645'
H13a H16ac 3.57(4) '4 645' '4 645'
H17ab H16ab 3.57(5) '4 645' '4 645'
C16a H7ab 3.57(2) '4 645' '4 645'
N2a H16ab 3.58(4) '4 645' '4 645'
H5b H8bc 3.58(5) '4 545' '4 545'
H17bc H18bb 3.58(5) '4 545' '4 545'
C4b H18ac 3.58(5) '4 545' '4 745'
H7bb H17bc 3.58(4) '4 545' '4 545'
C16b H8aa 3.58(3) '4 545' 4
C8b H7ac 3.58(3) '4 545' '4 745'
F1b H12bc 3.58(3) '4 545' '1 645'
C16b H14bc 3.58(3) '4 545' '4 545'
H7bc H8aa 3.59(4) '4 545' '4 655'
F1b H9ba 3.59(3) '4 545' '1 645'
C2a H16aa 3.59(3) '4 645' '4 635'
F3b H13b 3.59(2) '4 545' '1 645'
H3a H16ac 3.59(5) '4 645' '4 635'
H18ab H16ac 3.59(5) '4 645' '4 645'
H16bc H8bb 3.60(5) '4 545' '4 455'
H5a H7ac 3.60(4) '4 645' '4 645'
N2a C13a 3.599(3) '4 645' '4 645'
C13b N2b 3.600(2) '4 545' '4 545'
H12bb H17bb 3.60(4) '4 545' '4 545'
H16ba H18bb 3.60(5) '4 545' '4 545'
H17aa H16ac 3.60(5) '4 645' '4 645'
H14bb H12bb 3.61(4) '4 545' '4 545'
C10a C12a 3.606(3) '4 645' '4 645'
C11a H14aa 3.61(3) '4 645' '4 645'
C5b H12ab 3.61(4) '4 545' '4 745'
B1b H8bc 3.61(5) '4 545' '4 445'
C11b H9bb 3.61(3) '4 545' '4 545'
C8b H17ba 3.61(4) '4 545' '4 635'
F3b H10b 3.61(2) '4 545' '4 545'
C17b H8bc 3.61(5) '4 545' '4 455'
C10b C12b 3.614(3) '4 545' '4 545'
H17bb H8bb 3.61(4) '4 545' '4 455'
H17bc H16bb 3.61(4) '4 545' '4 545'
H13a H12aa 3.62(4) '4 645' '4 645'
H17bc H10b 3.62(4) '4 545' '4 545'
C18a C12a 3.619(4) '4 645' '4 645'
C14b C11b 3.619(3) '4 545' '4 545'
C8a H18aa 3.62(5) '4 645' '4 735'
C11b H7ba 3.62(3) '4 545' '4 545'
C14b C9b 3.624(3) '4 545' '1 655'
F4b N2b 3.626(4) '4 545' '4 545'
H17bb H18bc 3.63(5) '4 545' '4 545'
H13b H12bc 3.63(4) '4 545' '4 545'
F4b H14bb 3.63(3) '4 545' '1 645'
H13b H16bb 3.63(3) '4 545' '4 545'
H14ab H12aa 3.63(4) '4 645' '2 665'
C7a N3a 3.633(3) '4 645' '4 645'
H14bc H9bb 3.63(3) '4 545' '4 445'
C14a H12aa 3.63(2) '4 645' '2 665'
H7ba H16ab 3.63(5) '4 545' '4 645'
H13a H16ab 3.64(4) '4 645' '4 645'
F2b H8bb 3.64(3) '4 545' '4 445'
H14ba H12bc 3.64(4) '4 545' '1 645'
C11a H7ac 3.64(3) '4 645' '4 645'
H12ac H18ac 3.64(7) '4 645' '4 645'
N3b H17bc 3.64(3) '4 545' '4 545'
C11a C14a 3.646(3) '4 645' '4 645'
C8b H8ab 3.65(4) '4 545' '4 645'
C13b N3b 3.659(2) '4 545' '4 545'
N3a C13a 3.660(3) '4 645' '4 645'
C9b H14ba 3.66(2) '4 545' '4 645'
C12a C14a 3.667(3) '4 645' '2 565'
C16b N3b 3.670(3) '4 545' '4 445'
C2b H16bc 3.67(3) '4 545' '4 645'
C2a H14aa 3.67(3) '4 645' '2 665'
C14b H9bc 3.67(3) '4 545' '4 445'
F3b H10b 3.67(2) '4 545' '1 645'
C7b H3a 3.68(3) '4 545' '4 655'
F4b C7b 3.680(4) '4 545' '4 545'
C6b H18ac 3.68(5) '4 545' '4 745'
C16b H9ba 3.68(3) '4 545' '1 655'
C14b H3b 3.68(2) '4 545' '1 655'
C7b N3b 3.683(3) '4 545' '4 545'
N1a H7ac 3.68(3) '4 645' '4 645'
C2a H10a 3.69(3) '4 645' '4 645'
N3a H18ab 3.69(4) '4 645' '4 645'
C5b N2b 3.685(3) '4 545' '4 545'
F1b C12b 3.687(3) '4 545' '1 645'
C9a C16a 3.688(3) '4 645' '4 635'
F4b H7ab 3.69(2) '4 545' '4 645'
F4b H8bc 3.69(5) '4 545' '4 445'
C15a H12ab 3.69(4) '4 645' '4 645'
C10b H12bb 3.69(2) '4 545' '1 645'
F1b H18bc 3.69(4) '4 545' '4 545'
C5a N2a 3.691(3) '4 645' '4 645'
C3b N2b 3.691(3) '4 545' '4 545'
B1b H12bb 3.69(2) '4 545' '1 645'
C8b H17bb 3.69(3) '4 545' '4 635'
B1b H7aa 3.69(3) '4 545' '4 645'
C16b H8bc 3.70(5) '4 545' '4 455'
F3b H12bc 3.70(3) '4 545' '4 535'
C11a H8ab 3.70(3) '4 645' '4 545'
C3a N2a 3.707(3) '4 645' '4 645'
C1b H18ba 3.71(3) '4 545' '4 645'
N2b H18bc 3.71(4) '4 545' '4 545'
C5a H12ab 3.71(4) '4 645' '4 745'
C15a H9ab 3.71(3) '4 645' '4 655'
C10b C17b 3.715(3) '4 545' '4 545'
N2a H7aa 3.72(3) '4 645' '4 645'
C17b C12b 3.721(3) '4 545' '4 545'
N3a H17ac 3.73(4) '4 645' '4 635'
C9a H17ac 3.73(3) '4 645' '4 635'
C10b H9bb 3.73(3) '4 545' '4 545'
C16b C8b 3.732(4) '4 545' '4 455'
C14b H9bb 3.73(3) '4 545' '4 445'
N2b H17bc 3.74(3) '4 545' '4 545'
C2b H10b 3.74(2) '4 545' '4 545'
C10a C9a 3.740(3) '4 645' '4 645'
C14a H9ac 3.74(3) '4 645' '2 565'
C9a C14a 3.751(3) '4 645' '2 665'
N2a H9ac 3.75(3) '4 645' '4 645'
F1b C11b 3.754(3) '4 545' '1 645'
N2b H7bc 3.76(3) '4 545' '4 545'
C10b C9b 3.757(3) '4 545' '4 545'
C3a H16aa 3.76(3) '4 645' '4 635'
C13b H9bc 3.76(3) '4 545' '1 655'
C11a H9ab 3.77(3) '4 645' '4 645'
C6a H3a 3.77(3) '4 645' '4 645'
B1b H13b 3.77(3) '4 545' '4 535'
B1b C12b 3.772(4) '4 545' '4 535'
C9b H14bc 3.78(2) '4 545' '4 645'
C18b H9bb 3.78(3) '4 545' '4 445'
B1b H18bb 3.78(3) '4 545' '4 545'
N3b H13b 3.79(2) '4 545' '4 545'
C9a C17a 3.787(3) '4 645' '2 665'
C2a C14a 3.789(3) '4 645' '2 665'
N1a H7ab 3.79(2) '4 645' '4 645'
F1b C18b 3.792(3) '4 545' '4 545'
N1a H18aa 3.79(5) '4 645' '4 645'
B1b C9b 3.793(4) '4 545' '1 645'
C14b C12b 3.794(3) '4 545' '1 645'
C4b H18bb 3.80(3) '4 545' '4 645'
F4b H12bb 3.80(2) '4 545' '4 535'
C3b C18b 3.799(3) '4 545' '4 645'
C1a H14ab 3.80(3) '4 645' '2 665'
C2b C8b 3.802(3) '4 545' '4 545'
C10a C18a 3.806(3) '4 645' '4 645'
C18b H3b 3.81(3) '4 545' '4 445'
F4b H3b 3.81(2) '4 545' '4 445'
C6b C8b 3.810(3) '4 545' '4 545'
C6a C8a 3.810(3) '4 645' '4 645'
C4b C7b 3.811(3) '4 545' '4 545'
C7b H17bc 3.81(3) '4 545' '4 545'
C16b N1b 3.813(3) '4 545' '4 545'
C17b H7aa 3.81(3) '4 545' '4 655'
F2b C3b 3.814(2) '4 545' '4 445'
C2a C8a 3.814(3) '4 645' '4 645'
N2b H9bc 3.82(2) '4 545' '4 545'
C8b H18ac 3.82(5) '4 545' '4 745'
C4b C9b 3.816(3) '4 545' '4 545'
C4b H12bc 3.82(3) '4 545' '4 535'
C2b C18b 3.817(3) '4 545' '4 645'
F1b C9b 3.819(3) '4 545' '1 645'
C4a C7a 3.821(3) '4 645' '4 645'
C15b H12ba 3.82(3) '4 545' '4 545'
C2a H16ac 3.82(4) '4 645' '4 635'
C2b H5b 3.82(2) '4 545' '4 545'
C8b H12bc 3.82(3) '4 545' '4 535'
N3a H7ab 3.82(2) '4 645' '4 645'
C4a C9a 3.825(3) '4 645' '4 645'
F1b N3b 3.826(3) '4 545' '1 645'
C2a C7a 3.829(3) '4 645' '4 645'
C6b H3b 3.83(2) '4 545' '4 545'
C6b C9b 3.835(3) '4 545' '4 545'
F4b C18b 3.837(4) '4 545' '4 545'
C17a N1a 3.838(3) '4 645' '4 645'
F1b C9b 3.838(3) '4 545' '4 445'
C6a C9a 3.839(3) '4 645' '4 645'
C2b C7b 3.840(3) '4 545' '4 545'
C11a H16ab 3.84(4) '4 645' '4 645'
F2b C15b 3.841(3) '4 545' '4 535'
C2a H5a 3.84(3) '4 645' '4 645'
C14b C2b 3.851(3) '4 545' '1 655'
N2b H12bc 3.85(3) '4 545' '4 545'
C4a C12a 3.853(3) '4 645' '4 745'
F1b C10b 3.854(3) '4 545' '4 545'
C9a H13a 3.86(2) '4 645' '2 665'
C4b H18ba 3.86(4) '4 545' '4 645'
C10a H9ab 3.86(3) '4 645' '4 645'
N1b H17ba 3.86(4) '4 545' '4 545'
B1b H17bb 3.86(3) '4 545' '4 535'
C17b H8ab 3.86(3) '4 545' 4
N1b H16ba 3.87(3) '4 545' '4 545'
C16b H14bb 3.87(3) '4 545' '4 545'
C14b C3b 3.869(3) '4 545' '1 655'
C17b H8bb 3.87(4) '4 545' '4 455'
C16b H8ab 3.87(3) '4 545' 4
N3a H13a 3.87(2) '4 645' '4 645'
C13b C9b 3.871(3) '4 545' '1 655'
N2a H12aa 3.87(2) '4 645' '4 645'
N2b H16bc 3.87(3) '4 545' '4 645'
C1a H14aa 3.87(3) '4 645' '2 665'
C14a H17ac 3.88(4) '4 645' '4 645'
C9b H16bc 3.88(3) '4 545' '1 645'
N1b H7bb 3.88(3) '4 545' '4 545'
B1b C10b 3.880(4) '4 545' '4 545'
C16b H12bc 3.88(3) '4 545' '4 445'
C1b H18bb 3.89(3) '4 545' '4 645'
N1a H16aa 3.89(3) '4 645' '4 645'
C9a C17a 3.894(3) '4 645' '4 635'
F2a F4a 3.897(2) '4 645' '2 665'
C12a H14ab 3.90(3) '4 645' '2 565'
F4b C12b 3.903(4) '4 545' '4 535'
C3a H16ac 3.91(4) '4 645' '4 635'
C10a H14ab 3.91(3) '4 645' '4 645'
F1b H8bc 3.91(5) '4 545' '4 445'
C17a H8ab 3.91(3) '4 645' 4
F1b H14ba 3.91(3) '4 545' '4 545'
C9a H14aa 3.91(3) '4 645' '2 665'
C8b H12aa 3.92(2) '4 545' '4 745'
C8b H18aa 3.92(5) '4 545' '4 745'
C4a H12ab 3.92(4) '4 645' '4 745'
C4b H7aa 3.92(3) '4 545' '4 645'
C18a C14a 3.923(3) '4 645' '4 645'
F1b H14bb 3.93(3) '4 545' '4 545'
C4b H7bc 3.93(2) '4 545' '4 545'
N2a H18ab 3.93(3) '4 645' '4 645'
C14b C17b 3.934(3) '4 545' '4 545'
C10b H14ba 3.93(2) '4 545' '4 545'
C14a H16aa 3.94(3) '4 645' '4 645'
C11a H9aa 3.94(3) '4 645' '4 645'
C17a H14aa 3.94(3) '4 645' '4 645'
C8a H17aa 3.94(3) '4 645' '4 735'
C14b H12bb 3.95(2) '4 545' '4 545'
C9b H18ba 3.95(3) '4 545' '4 645'
C15a H8ac 3.95(4) '4 645' 4
C18b H9bc 3.95(2) '4 545' '4 445'
C10a H12ab 3.96(4) '4 645' '4 645'
C4b H9bc 3.96(2) '4 545' '4 545'
B1b H18bc 3.96(4) '4 545' '4 545'
C11b H16bc 3.97(3) '4 545' '4 645'
C5a C12a 3.968(3) '4 645' '4 745'
C16b C9b 3.970(3) '4 545' '1 655'
B1b C11b 3.970(3) '4 545' '1 645'
C10b H12bb 3.97(2) '4 545' '4 545'
C4a H9ac 3.97(3) '4 645' '4 645'
C17a H9ac 3.97(3) '4 645' '4 655'
C6b H18aa 3.97(5) '4 545' '4 745'
C7b H18ac 3.97(5) '4 545' '4 745'
C7b H16ac 3.98(4) '4 545' '4 645'
C4b H12ab 3.98(4) '4 545' '4 745'
F3b H14bc 3.98(3) '4 545' '4 545'
C8a H18ac 3.98(5) '4 645' '4 735'
C6a H8aa 3.98(3) '4 645' '4 645'
C2b H7ba 3.99(3) '4 545' '4 545'
B1b H16ba 3.99(3) '4 545' '4 535'
N1a H9aa 3.99(3) '4 645' '4 645'
C5b H8ac 3.99(4) '4 545' '4 655'
C14b H18ba 3.99(3) '4 545' '4 545'
C18b H14bb 4.00(3) '4 545' '4 545'
C12b H8bb 4.00(3) '4 545' 4
C6b H8ba 4.00(4) '4 545' '4 545'
C10b H12ba 4.01(3) '4 545' '4 545'
C1b H16bc 4.01(3) '4 545' '4 645'
B1b H7ac 4.01(3) '4 545' '4 645'
C11a H14ac 4.01(3) '4 645' '4 645'
C11b H16bb 4.01(3) '4 545' '4 645'
C18b H16aa 4.02(3) '4 545' '4 645'
C15b H9bb 4.02(3) '4 545' '4 445'
C10a H12ac 4.02(4) '4 645' '4 645'
C10a H14aa 4.02(3) '4 645' '2 665'
C15a C12a 4.020(3) '4 645' '4 645'
C10a H16aa 4.02(3) '4 645' '4 645'
C17b H7ba 4.03(3) '4 545' '4 545'
C11b H14bc 4.03(3) '4 545' '4 545'
C3a H14aa 4.03(3) '4 645' '2 665'
C17b H10b 4.03(2) '4 545' '4 545'
C14b H16bb 4.04(3) '4 545' '4 545'
C9b C18b 4.037(3) '4 545' '4 645'
C8a C12a 4.039(3) '4 645' '4 745'
C3a C14a 4.054(3) '4 645' '2 665'
F1b C2b 4.065(3) '4 545' '4 445'
C15b C12b 4.066(3) '4 545' '4 545'
C16b C9b 4.071(3) '4 545' '4 445'
C7b N1b 4.074(3) '4 545' '4 545'
C7a N1a 4.081(2) '4 645' '4 645'
C17a C8a 4.081(3) '4 645' 4
C8b C17b 4.090(4) '4 545' '4 635'
B1b C3b 4.128(3) '4 545' '4 445'
C2a C16a 4.132(3) '4 645' '4 635'
F4b N1b 4.147(3) '4 545' '4 545'
C14b C9b 4.149(3) '4 545' '4 445'
F2b C4b 4.163(2) '4 545' '4 445'
B1b N3b 4.165(3) '4 545' '1 645'
F4b C5b 4.176(4) '4 545' '4 545'
C11b C9b 4.190(3) '4 545' '4 545'
C11a C9a 4.191(3) '4 645' '4 645'
B1b C12b 4.194(3) '4 545' '1 645'
B1b N1b 4.198(3) '4 545' '1 645'
C4b N2b 4.198(3) '4 545' '4 545'
C18a C8a 4.200(4) '4 645' 4
C4a N2a 4.207(2) '4 645' '4 645'
C14b N2b 4.208(3) '4 545' '4 545'
C14a N2a 4.218(3) '4 645' '4 645'
C11a C16a 4.223(3) '4 645' '4 645'
C3a C16a 4.237(3) '4 645' '4 635'
F4b C2b 4.243(5) '4 545' '4 545'
C14b C12b 4.244(3) '4 545' '4 545'
C9a C13a 4.263(3) '4 645' '2 665'
C1b C8b 4.265(3) '4 545' '4 545'
C11a C7a 4.270(3) '4 645' '4 645'
C6b N1b 4.273(2) '4 545' '4 545'
C1a C8a 4.278(3) '4 645' '4 645'
C12a C14a 4.284(3) '4 645' '4 645'
C16a N2a 4.288(3) '4 645' '4 645'
C6a N1a 4.292(2) '4 645' '4 645'
C7a C16a 4.293(3) '4 645' '4 645'
C3b C7b 4.302(3) '4 545' '4 545'
C17b N3b 4.303(3) '4 545' '4 545'
C11b C2b 4.306(3) '4 545' '4 545'
C5b C9b 4.307(3) '4 545' '4 545'
C2a C11a 4.307(3) '4 645' '4 645'
C5a C9a 4.307(3) '4 645' '4 645'
C11b C7b 4.308(3) '4 545' '4 545'
C3a C7a 4.308(3) '4 645' '4 645'
C3a C12a 4.311(3) '4 645' '4 745'
C1a C14a 4.315(2) '4 645' '2 665'
C11b C18b 4.315(3) '4 545' '4 545'
C18a N3a 4.321(4) '4 645' '4 645'
C15b N2b 4.325(2) '4 545' '4 545'
C15a N2a 4.328(3) '4 645' '4 645'
C6a C11a 4.351(2) '4 645' '4 645'
F3b C1b 4.358(3) '4 545' '1 645'
C6b C11b 4.360(3) '4 545' '4 545'
C4b C18b 4.367(3) '4 545' '4 645'
F3b C10b 4.371(3) '4 545' '4 545'
N2b C18b 4.374(3) '4 545' '4 545'
C7b C18b 4.378(3) '4 545' '4 545'
B1b C18b 4.381(4) '4 545' '4 545'
F3b C2b 4.389(3) '4 545' '1 645'
C2b C16b 4.403(3) '4 545' '4 645'
C1b C18b 4.405(3) '4 545' '4 645'
B1b C8b 4.457(3) '4 545' '4 445'

loop_
_geom_torsion_atom_site_label_1
_geom_torsion_atom_site_label_2
_geom_torsion_atom_site_label_3
_geom_torsion_atom_site_label_4
_geom_torsion_site_symmetry_1
_geom_torsion_site_symmetry_2
_geom_torsion_site_symmetry_3
_geom_torsion_site_symmetry_4
_geom_torsion
C1a C2a C3a C4a '4 645' '4 645' '4 645' '4 645' -.1(3)
C1a C2a C3a H3a '4 645' '4 645' '4 645' '4 645' 174(2)
C9a C2a C3a C4a '4 645' '4 645' '4 645' '4 645' 179.86(19)
C9a C2a C3a H3a '4 645' '4 645' '4 645' '4 645' -6(2)
C3a C2a C1a C6a '4 645' '4 645' '4 645' '4 645' 1.8(3)
C3a C2a C1a N2a '4 645' '4 645' '4 645' '4 645' -178.41(17)
C9a C2a C1a C6a '4 645' '4 645' '4 645' '4 645' -178.16(18)
C9a C2a C1a N2a '4 645' '4 645' '4 645' '4 645' 1.7(3)
C3a C2a C9a H9ac '4 645' '4 645' '4 645' '4 645' 5(2)
C3a C2a C9a H9aa '4 645' '4 645' '4 645' '4 645' 124.6(17)
C3a C2a C9a H9ab '4 645' '4 645' '4 645' '4 645' -117.2(17)
C1a C2a C9a H9ac '4 645' '4 645' '4 645' '4 645' -175(2)
C1a C2a C9a H9aa '4 645' '4 645' '4 645' '4 645' -55.5(17)
C1a C2a C9a H9ab '4 645' '4 645' '4 645' '4 645' 62.7(17)
C4a C5a C6a C1a '4 645' '4 645' '4 645' '4 645' .3(3)
C4a C5a C6a C7a '4 645' '4 645' '4 645' '4 645' -179.13(19)
H5a C5a C6a C1a '4 645' '4 645' '4 645' '4 645' -174.2(17)
H5a C5a C6a C7a '4 645' '4 645' '4 645' '4 645' 6.4(17)
C6a C5a C4a C3a '4 645' '4 645' '4 645' '4 645' 1.3(3)
C6a C5a C4a C8a '4 645' '4 645' '4 645' '4 645' -178.64(19)
H5a C5a C4a C3a '4 645' '4 645' '4 645' '4 645' 175.8(17)
H5a C5a C4a C8a '4 645' '4 645' '4 645' '4 645' -4.1(17)
C2a C3a C4a C5a '4 645' '4 645' '4 645' '4 645' -1.4(3)
C2a C3a C4a C8a '4 645' '4 645' '4 645' '4 645' 178.50(19)
H3a C3a C4a C5a '4 645' '4 645' '4 645' '4 645' -176(2)
H3a C3a C4a C8a '4 645' '4 645' '4 645' '4 645' 4(2)
C5a C6a C1a C2a '4 645' '4 645' '4 645' '4 645' -1.9(3)
C5a C6a C1a N2a '4 645' '4 645' '4 645' '4 645' 178.27(17)
C7a C6a C1a C2a '4 645' '4 645' '4 645' '4 645' 177.57(18)
C7a C6a C1a N2a '4 645' '4 645' '4 645' '4 645' -2.3(3)
C5a C6a C7a H7aa '4 645' '4 645' '4 645' '4 645' 13(2)
C5a C6a C7a H7ac '4 645' '4 645' '4 645' '4 645' 130.9(17)
C5a C6a C7a H7ab '4 645' '4 645' '4 645' '4 645' -109.9(15)
C1a C6a C7a H7aa '4 645' '4 645' '4 645' '4 645' -167(2)
C1a C6a C7a H7ac '4 645' '4 645' '4 645' '4 645' -48.6(17)
C1a C6a C7a H7ab '4 645' '4 645' '4 645' '4 645' 70.7(15)
N1a C11a C12a H12ab '4 645' '4 645' '4 645' '4 645' 65(3)
N1a C11a C12a H12aa '4 645' '4 645' '4 645' '4 645' -174.2(16)
N1a C11a C12a H12ac '4 645' '4 645' '4 645' '4 645' -62(2)
N3a C11a C12a H12ab '4 645' '4 645' '4 645' '4 645' -118(3)
N3a C11a C12a H12aa '4 645' '4 645' '4 645' '4 645' 3.6(16)
N3a C11a C12a H12ac '4 645' '4 645' '4 645' '4 645' 116(2)
C12a C11a N1a C10a '4 645' '4 645' '4 645' '4 645' 176.05(18)
C12a C11a N1a C13a '4 645' '4 645' '4 645' '4 645' -5.2(3)
N3a C11a N1a C10a '4 645' '4 645' '4 645' '4 645' -1.9(2)
N3a C11a N1a C13a '4 645' '4 645' '4 645' '4 645' 176.78(15)
C12a C11a N3a N2a '4 645' '4 645' '4 645' '4 645' -176.88(18)
N1a C11a N3a N2a '4 645' '4 645' '4 645' '4 645' 1.1(2)
C2a C1a N2a C10a '4 645' '4 645' '4 645' '4 645' 108.4(2)
C2a C1a N2a N3a '4 645' '4 645' '4 645' '4 645' -75.6(2)
C6a C1a N2a C10a '4 645' '4 645' '4 645' '4 645' -71.7(2)
C6a C1a N2a N3a '4 645' '4 645' '4 645' '4 645' 104.2(2)
N2a C10a N1a C11a '4 645' '4 645' '4 645' '4 645' 1.9(2)
N2a C10a N1a C13a '4 645' '4 645' '4 645' '4 645' -176.79(15)
H10a C10a N1a C11a '4 645' '4 645' '4 645' '4 645' -178.7(18)
H10a C10a N1a C13a '4 645' '4 645' '4 645' '4 645' 2.6(18)
N1a C10a N2a C1a '4 645' '4 645' '4 645' '4 645' 174.94(17)
N1a C10a N2a N3a '4 645' '4 645' '4 645' '4 645' -1.3(2)
H10a C10a N2a C1a '4 645' '4 645' '4 645' '4 645' -4.4(18)
H10a C10a N2a N3a '4 645' '4 645' '4 645' '4 645' 179.3(18)
C5a C4a C8a H8aa '4 645' '4 645' '4 645' '4 645' -48.4(18)
C5a C4a C8a H8ab '4 645' '4 645' '4 645' '4 645' 66.0(18)
C5a C4a C8a H8ac '4 645' '4 645' '4 645' '4 645' -175(2)
C3a C4a C8a H8aa '4 645' '4 645' '4 645' '4 645' 131.7(17)
C3a C4a C8a H8ab '4 645' '4 645' '4 645' '4 645' -113.9(18)
C3a C4a C8a H8ac '4 645' '4 645' '4 645' '4 645' 5(2)
C17a C15a C18a H18aa '4 645' '4 645' '4 645' '4 645' 66(3)
C17a C15a C18a H18ab '4 645' '4 645' '4 645' '4 645' -171(2)
C17a C15a C18a H18ac '4 645' '4 645' '4 645' '4 645' -58(3)
C16a C15a C18a H18aa '4 645' '4 645' '4 645' '4 645' -53(3)
C16a C15a C18a H18ab '4 645' '4 645' '4 645' '4 645' 71(2)
C16a C15a C18a H18ac '4 645' '4 645' '4 645' '4 645' -177(3)
C13a C15a C18a H18aa '4 645' '4 645' '4 645' '4 645' -178(3)
C13a C15a C18a H18ab '4 645' '4 645' '4 645' '4 645' -54(2)
C13a C15a C18a H18ac '4 645' '4 645' '4 645' '4 645' 59(3)
C18a C15a C17a H17ab '4 645' '4 645' '4 645' '4 645' 174(2)
C18a C15a C17a H17aa '4 645' '4 645' '4 645' '4 645' 62.9(16)
C18a C15a C17a H17ac '4 645' '4 645' '4 645' '4 645' -55(2)
C16a C15a C17a H17ab '4 645' '4 645' '4 645' '4 645' -67(2)
C16a C15a C17a H17aa '4 645' '4 645' '4 645' '4 645' -178.1(16)
C16a C15a C17a H17ac '4 645' '4 645' '4 645' '4 645' 64(2)
C13a C15a C17a H17ab '4 645' '4 645' '4 645' '4 645' 56(2)
C13a C15a C17a H17aa '4 645' '4 645' '4 645' '4 645' -55.0(16)
C13a C15a C17a H17ac '4 645' '4 645' '4 645' '4 645' -173(2)
C18a C15a C16a H16aa '4 645' '4 645' '4 645' '4 645' 62.4(18)
C18a C15a C16a H16ab '4 645' '4 645' '4 645' '4 645' -56(2)
C18a C15a C16a H16ac '4 645' '4 645' '4 645' '4 645' -175(3)
C17a C15a C16a H16aa '4 645' '4 645' '4 645' '4 645' -55.5(18)
C17a C15a C16a H16ab '4 645' '4 645' '4 645' '4 645' -174(2)
C17a C15a C16a H16ac '4 645' '4 645' '4 645' '4 645' 67(3)
C13a C15a C16a H16aa '4 645' '4 645' '4 645' '4 645' -175.6(18)
C13a C15a C16a H16ab '4 645' '4 645' '4 645' '4 645' 66(2)
C13a C15a C16a H16ac '4 645' '4 645' '4 645' '4 645' -53(3)
C18a C15a C13a C14a '4 645' '4 645' '4 645' '4 645' -176.62(17)
C18a C15a C13a N1a '4 645' '4 645' '4 645' '4 645' 58.8(2)
C18a C15a C13a H13a '4 645' '4 645' '4 645' '4 645' -55.8(13)
C17a C15a C13a C14a '4 645' '4 645' '4 645' '4 645' -59.81(19)
C17a C15a C13a N1a '4 645' '4 645' '4 645' '4 645' 175.61(14)
C17a C15a C13a H13a '4 645' '4 645' '4 645' '4 645' 61.0(13)
C16a C15a C13a C14a '4 645' '4 645' '4 645' '4 645' 61.2(2)
C16a C15a C13a N1a '4 645' '4 645' '4 645' '4 645' -63.4(2)
C16a C15a C13a H13a '4 645' '4 645' '4 645' '4 645' -178.0(13)
H14ac C14a C13a C15a '4 645' '4 645' '4 645' '4 645' -59(2)
H14ac C14a C13a N1a '4 645' '4 645' '4 645' '4 645' 67(2)
H14ac C14a C13a H13a '4 645' '4 645' '4 645' '4 645' -178(2)
H14ab C14a C13a C15a '4 645' '4 645' '4 645' '4 645' 60(2)
H14ab C14a C13a N1a '4 645' '4 645' '4 645' '4 645' -174(2)
H14ab C14a C13a H13a '4 645' '4 645' '4 645' '4 645' -58(2)
H14aa C14a C13a C15a '4 645' '4 645' '4 645' '4 645' 179.5(16)
H14aa C14a C13a N1a '4 645' '4 645' '4 645' '4 645' -54.7(16)
H14aa C14a C13a H13a '4 645' '4 645' '4 645' '4 645' 61(2)
C11a N1a C13a C15a '4 645' '4 645' '4 645' '4 645' -102.10(18)
C11a N1a C13a C14a '4 645' '4 645' '4 645' '4 645' 129.77(17)
C11a N1a C13a H13a '4 645' '4 645' '4 645' '4 645' 12.2(12)
C10a N1a C13a C15a '4 645' '4 645' '4 645' '4 645' 76.4(2)
C10a N1a C13a C14a '4 645' '4 645' '4 645' '4 645' -51.8(2)
C10a N1a C13a H13a '4 645' '4 645' '4 645' '4 645' -169.4(12)
C11a N3a N2a C1a '4 645' '4 645' '4 645' '4 645' -176.46(16)
C11a N3a N2a C10a '4 645' '4 645' '4 645' '4 645' .1(2)
C15b C13b C14b H14bc '4 545' '4 545' '4 545' '4 545' -65.0(13)
C15b C13b C14b H14bb '4 545' '4 545' '4 545' '4 545' 175.1(17)
C15b C13b C14b H14ba '4 545' '4 545' '4 545' '4 545' 61.8(16)
N1b C13b C14b H14bc '4 545' '4 545' '4 545' '4 545' 60.4(13)
N1b C13b C14b H14bb '4 545' '4 545' '4 545' '4 545' -59.5(17)
N1b C13b C14b H14ba '4 545' '4 545' '4 545' '4 545' -172.8(16)
H13b C13b C14b H14bc '4 545' '4 545' '4 545' '4 545' 170.4(19)
H13b C13b C14b H14bb '4 545' '4 545' '4 545' '4 545' 51(2)
H13b C13b C14b H14ba '4 545' '4 545' '4 545' '4 545' -63(2)
C14b C13b C15b C16b '4 545' '4 545' '4 545' '4 545' -64.7(2)
C14b C13b C15b C17b '4 545' '4 545' '4 545' '4 545' 179.02(19)
C14b C13b C15b C18b '4 545' '4 545' '4 545' '4 545' 55.6(2)
N1b C13b C15b C16b '4 545' '4 545' '4 545' '4 545' 170.95(17)
N1b C13b C15b C17b '4 545' '4 545' '4 545' '4 545' 54.7(2)
N1b C13b C15b C18b '4 545' '4 545' '4 545' '4 545' -68.7(2)
H13b C13b C15b C16b '4 545' '4 545' '4 545' '4 545' 61.1(13)
H13b C13b C15b C17b '4 545' '4 545' '4 545' '4 545' -55.1(13)
H13b C13b C15b C18b '4 545' '4 545' '4 545' '4 545' -178.5(13)
C14b C13b N1b C10b '4 545' '4 545' '4 545' '4 545' -53.7(2)
C14b C13b N1b C11b '4 545' '4 545' '4 545' '4 545' 126.11(18)
C15b C13b N1b C10b '4 545' '4 545' '4 545' '4 545' 74.8(2)
C15b C13b N1b C11b '4 545' '4 545' '4 545' '4 545' -105.4(2)
H13b C13b N1b C10b '4 545' '4 545' '4 545' '4 545' -170.4(13)
H13b C13b N1b C11b '4 545' '4 545' '4 545' '4 545' 9.4(13)
C2b C3b C4b C5b '4 545' '4 545' '4 545' '4 545' -.4(3)
C2b C3b C4b C8b '4 545' '4 545' '4 545' '4 545' 178.33(19)
H3b C3b C4b C5b '4 545' '4 545' '4 545' '4 545' 177.1(16)
H3b C3b C4b C8b '4 545' '4 545' '4 545' '4 545' -4.2(16)
C4b C3b C2b C1b '4 545' '4 545' '4 545' '4 545' -.6(3)
C4b C3b C2b C9b '4 545' '4 545' '4 545' '4 545' -178.94(19)
H3b C3b C2b C1b '4 545' '4 545' '4 545' '4 545' -178.2(16)
H3b C3b C2b C9b '4 545' '4 545' '4 545' '4 545' 3.5(16)
N1b C10b N2b C1b '4 545' '4 545' '4 545' '4 545' 174.32(16)
N1b C10b N2b N3b '4 545' '4 545' '4 545' '4 545' -.9(2)
H10b C10b N2b C1b '4 545' '4 545' '4 545' '4 545' -1.2(15)
H10b C10b N2b N3b '4 545' '4 545' '4 545' '4 545' -176.5(14)
N2b C10b N1b C13b '4 545' '4 545' '4 545' '4 545' -178.59(15)
N2b C10b N1b C11b '4 545' '4 545' '4 545' '4 545' 1.60(18)
H10b C10b N1b C13b '4 545' '4 545' '4 545' '4 545' -3.1(15)
H10b C10b N1b C11b '4 545' '4 545' '4 545' '4 545' 177.1(14)
C4b C5b C6b C1b '4 545' '4 545' '4 545' '4 545' .7(3)
C4b C5b C6b C7b '4 545' '4 545' '4 545' '4 545' -179.37(18)
H5b C5b C6b C1b '4 545' '4 545' '4 545' '4 545' 177.9(15)
H5b C5b C6b C7b '4 545' '4 545' '4 545' '4 545' -2.1(15)
C6b C5b C4b C3b '4 545' '4 545' '4 545' '4 545' .3(3)
C6b C5b C4b C8b '4 545' '4 545' '4 545' '4 545' -178.34(19)
H5b C5b C4b C3b '4 545' '4 545' '4 545' '4 545' -176.7(16)
H5b C5b C4b C8b '4 545' '4 545' '4 545' '4 545' 4.6(16)
C5b C6b C1b C2b '4 545' '4 545' '4 545' '4 545' -1.7(3)
C5b C6b C1b N2b '4 545' '4 545' '4 545' '4 545' 178.20(17)
C7b C6b C1b C2b '4 545' '4 545' '4 545' '4 545' 178.30(18)
C7b C6b C1b N2b '4 545' '4 545' '4 545' '4 545' -1.7(3)
C5b C6b C7b H7bc '4 545' '4 545' '4 545' '4 545' 23.9(16)
C5b C6b C7b H7bb '4 545' '4 545' '4 545' '4 545' -102.4(16)
C5b C6b C7b H7ba '4 545' '4 545' '4 545' '4 545' 140.0(19)
C1b C6b C7b H7bc '4 545' '4 545' '4 545' '4 545' -156.1(15)
C1b C6b C7b H7bb '4 545' '4 545' '4 545' '4 545' 77.5(16)
C1b C6b C7b H7ba '4 545' '4 545' '4 545' '4 545' -40.0(19)
C3b C4b C8b H8ba '4 545' '4 545' '4 545' '4 545' 163(2)
C3b C4b C8b H8bc '4 545' '4 545' '4 545' '4 545' 47(3)
C3b C4b C8b H8bb '4 545' '4 545' '4 545' '4 545' -82(2)
C5b C4b C8b H8ba '4 545' '4 545' '4 545' '4 545' -18(2)
C5b C4b C8b H8bc '4 545' '4 545' '4 545' '4 545' -134(3)
C5b C4b C8b H8bb '4 545' '4 545' '4 545' '4 545' 97(2)
N3b C11b C12b H12ba '4 545' '4 545' '4 545' '4 545' -120(2)
N3b C11b C12b H12bb '4 545' '4 545' '4 545' '4 545' 122.6(13)
N3b C11b C12b H12bc '4 545' '4 545' '4 545' '4 545' -.9(17)
N1b C11b C12b H12ba '4 545' '4 545' '4 545' '4 545' 63(2)
N1b C11b C12b H12bb '4 545' '4 545' '4 545' '4 545' -53.8(14)
N1b C11b C12b H12bc '4 545' '4 545' '4 545' '4 545' -177.3(17)
C12b C11b N3b N2b '4 545' '4 545' '4 545' '4 545' -175.66(17)
N1b C11b N3b N2b '4 545' '4 545' '4 545' '4 545' 1.2(2)
C12b C11b N1b C13b '4 545' '4 545' '4 545' '4 545' -4.8(3)
C12b C11b N1b C10b '4 545' '4 545' '4 545' '4 545' 175.02(17)
N3b C11b N1b C13b '4 545' '4 545' '4 545' '4 545' 178.43(15)
N3b C11b N1b C10b '4 545' '4 545' '4 545' '4 545' -1.8(2)
C3b C2b C1b C6b '4 545' '4 545' '4 545' '4 545' 1.7(3)
C3b C2b C1b N2b '4 545' '4 545' '4 545' '4 545' -178.24(17)
C9b C2b C1b C6b '4 545' '4 545' '4 545' '4 545' -179.96(19)
C9b C2b C1b N2b '4 545' '4 545' '4 545' '4 545' .1(3)
C3b C2b C9b H9bc '4 545' '4 545' '4 545' '4 545' -5.9(16)
C3b C2b C9b H9ba '4 545' '4 545' '4 545' '4 545' 116(2)
C3b C2b C9b H9bb '4 545' '4 545' '4 545' '4 545' -130.0(16)
C1b C2b C9b H9bc '4 545' '4 545' '4 545' '4 545' 175.9(16)
C1b C2b C9b H9ba '4 545' '4 545' '4 545' '4 545' -62(2)
C1b C2b C9b H9bb '4 545' '4 545' '4 545' '4 545' 51.8(16)
C6b C1b N2b C10b '4 545' '4 545' '4 545' '4 545' -68.8(3)
C6b C1b N2b N3b '4 545' '4 545' '4 545' '4 545' 106.0(2)
C2b C1b N2b C10b '4 545' '4 545' '4 545' '4 545' 111.1(2)
C2b C1b N2b N3b '4 545' '4 545' '4 545' '4 545' -74.1(2)
H16bc C16b C15b C13b '4 545' '4 545' '4 545' '4 545' 73(2)
H16bc C16b C15b C17b '4 545' '4 545' '4 545' '4 545' -169(2)
H16bc C16b C15b C18b '4 545' '4 545' '4 545' '4 545' -49(2)
H16ba C16b C15b C13b '4 545' '4 545' '4 545' '4 545' -52.1(17)
H16ba C16b C15b C17b '4 545' '4 545' '4 545' '4 545' 65.5(17)
H16ba C16b C15b C18b '4 545' '4 545' '4 545' '4 545' -174.8(17)
H16bb C16b C15b C13b '4 545' '4 545' '4 545' '4 545' -179.5(18)
H16bb C16b C15b C17b '4 545' '4 545' '4 545' '4 545' -61.8(18)
H16bb C16b C15b C18b '4 545' '4 545' '4 545' '4 545' 57.9(18)
C13b C15b C17b H17ba '4 545' '4 545' '4 545' '4 545' 170(2)
C13b C15b C17b H17bc '4 545' '4 545' '4 545' '4 545' -68(2)
C13b C15b C17b H17bb '4 545' '4 545' '4 545' '4 545' 52.8(17)
C16b C15b C17b H17ba '4 545' '4 545' '4 545' '4 545' 54(2)
C16b C15b C17b H17bc '4 545' '4 545' '4 545' '4 545' 177(2)
C16b C15b C17b H17bb '4 545' '4 545' '4 545' '4 545' -62.5(17)
C18b C15b C17b H17ba '4 545' '4 545' '4 545' '4 545' -65(2)
C18b C15b C17b H17bc '4 545' '4 545' '4 545' '4 545' 57(2)
C18b C15b C17b H17bb '4 545' '4 545' '4 545' '4 545' 178.1(17)
C13b C15b C18b H18ba '4 545' '4 545' '4 545' '4 545' -163(2)
C13b C15b C18b H18bc '4 545' '4 545' '4 545' '4 545' 66(2)
C13b C15b C18b H18bb '4 545' '4 545' '4 545' '4 545' -57(2)
C16b C15b C18b H18ba '4 545' '4 545' '4 545' '4 545' -45(2)
C16b C15b C18b H18bc '4 545' '4 545' '4 545' '4 545' -176(2)
C16b C15b C18b H18bb '4 545' '4 545' '4 545' '4 545' 61(2)
C17b C15b C18b H18ba '4 545' '4 545' '4 545' '4 545' 74(2)
C17b C15b C18b H18bc '4 545' '4 545' '4 545' '4 545' -57(2)
C17b C15b C18b H18bb '4 545' '4 545' '4 545' '4 545' 180(2)
C11b N3b N2b C10b '4 545' '4 545' '4 545' '4 545' -.1(2)
C11b N3b N2b C1b '4 545' '4 545' '4 545' '4 545' -175.65(16)
